data_1571844
loop_
_publ_author_name
'Carroll, Robert C.'
'Coles, Simon J.'

_publ_section_title
;
 Statistical optimization of guest uptake in crystalline sponges: grading
 structural outcomes.
;
_journal_coeditor_code LT5068
_journal_issue 4
_journal_name_full IUCrJ
_journal_paper_doi 10.1107/S2052252524004871
_journal_volume 11
_journal_year 2024
_chemical_formula_moiety 'C108 H72 I18 N36 Zn9, 0.7(C15 H16 O3)'
_chemical_formula_sum 'C118.5 H83.2 I18 N36 O2.1 Zn9'
_chemical_formula_weight 4917.61
_chemical_name_systematic
; (2',6'-dimethoxy-[1,1'-biphenyl]-2-yl)methanol 
(absorbed in crystalline sponge)
;
_space_group_crystal_system monoclinic
_space_group_IT_number 15
_space_group_name_Hall '-C 2yc'
_space_group_name_H-M_alt 'C 1 2/c 1'
_atom_sites_solution_hydrogens geom
_atom_sites_solution_primary dual
_audit_creation_date 2024-01-29
_audit_creation_method
;
Olex2 1.5-alpha
(compiled 2023.11.24 svn.r209d9fb2 for OlexSys, GUI svn.r6869)
;
_cell_angle_alpha 90
_cell_angle_beta 100.127(2)
_cell_angle_gamma 90
_cell_formula_units_Z 8
_cell_length_a 78.606(2)
_cell_length_b 14.9668(2)
_cell_length_c 41.6349(6)
_cell_measurement_reflns_used 17826
_cell_measurement_temperature 100(2)
_cell_measurement_theta_max 72.3440
_cell_measurement_theta_min 2.2370
_cell_volume 48219.5(16)
_computing_cell_refinement 'CrysAlisPro 1.171.41.89a (Rigaku OD, 2020)'
_computing_data_collection 'CrysAlisPro 1.171.41.89a (Rigaku OD, 2020)'
_computing_data_reduction 'CrysAlisPro 1.171.41.89a (Rigaku OD, 2020)'
_computing_molecular_graphics 'Olex2 1.5-alpha (Dolomanov et al., 2009)'
_computing_publication_material 'Olex2 1.5-alpha (Dolomanov et al., 2009)'
_computing_structure_refinement 'SHELXL 2016/6 (Sheldrick, 2015)'
_computing_structure_solution 'SHELXT 2014/5 (Sheldrick, 2014)'
_diffrn_ambient_environment N~2~
_diffrn_ambient_temperature 100(2)
_diffrn_detector 'hybrid pixel array detector'
_diffrn_detector_area_resol_mean 10
_diffrn_detector_dtime 0.000
_diffrn_detector_type 'Rigaku, HyPix 6000HE'
_diffrn_measured_fraction_theta_full 0.998
_diffrn_measured_fraction_theta_max 0.998
_diffrn_measurement_details
;
List of Runs (angles in degrees, time in seconds):

  # Type    Start    End  Width  t~exp~   \w     \q     \k     \f   Frames
--------------------------------------------------------------------------
  1  \w   -128.00 -31.10   0.38    1.20    -- -103.00  82.00 -33.00  255
  2  \w   -174.00 -79.00   0.38    1.20    -- -103.00 -82.00-154.00  250
  3  \w    -69.00 -31.00   0.38    1.20    -- -103.00  61.00 120.00  100
  4  \w   -174.00 -81.28   0.38    1.20    -- -103.00 -77.00-180.00  244
  5  \w    -69.00 -31.00   0.38    1.20    -- -103.00  61.00-180.00  100
  6  \w   -112.00 -31.06   0.38    1.20    -- -103.00 125.00  90.00  213
  7  \w    -69.00 -31.00   0.38    1.20    -- -103.00  61.00 -60.00  100
  8  \w    -69.00 -31.00   0.38    1.20    -- -103.00  61.00  90.00  100
  9  \w    -69.00 -31.00   0.38    1.20    -- -103.00  61.00 150.00  100
 10  \w     84.00 173.68   0.38    1.20    --  101.75  82.00 -33.00  236
 11  \w     29.00 125.90   0.38    1.20    --  101.75 -82.00-154.00  255
 12  \w     29.00 106.90   0.38    1.20    --  101.75 -77.00   0.00  205
 13  \w     89.00 172.98   0.38    1.20    --  101.75  45.00-120.00  221
 14  \w     29.00  71.94   0.38    1.20    --  101.75 -61.00-120.00  113
 15  \w     29.00  71.94   0.38    1.20    --  101.75 -61.00   0.00  113
 16  \w    -71.00  24.76   0.38    0.30    --  -46.48  82.00 -33.00  252
 17  \w    -25.00  70.00   0.38    0.30    --   46.48 -82.00-154.00  250
 18  \w    -40.00  25.74   0.38    0.30    --  -46.48  37.00  60.00  173
 19  \w     -5.00  78.98   0.38    0.30    --   46.48 -99.00  90.00  221
 20  \w   -118.00 -32.12   0.38    0.30    --  -46.48 -57.00  60.00  226
;
_diffrn_measurement_device 'four-circle diffractometer'
_diffrn_measurement_device_details 'Rigaku Oxford Difffraction, UG2 \k goniometer'
_diffrn_measurement_device_type
; Rigaku 007HF equipped with Varimax confocal mirrors and a UG2 goniometer
 and HyPix 6000HE detector
;
_diffrn_measurement_method 'profile data from \w-scans'
_diffrn_measurement_specimen_support 'MiTeGen loops'
_diffrn_orient_matrix_type 'CrysAlisPro convention (1999,Acta A55,543-557)'
_diffrn_orient_matrix_UB_11 -0.0106877000
_diffrn_orient_matrix_UB_12 -0.0059834000
_diffrn_orient_matrix_UB_13 0.0276003000
_diffrn_orient_matrix_UB_21 -0.0076882000
_diffrn_orient_matrix_UB_22 -0.0895308000
_diffrn_orient_matrix_UB_23 -0.0138827000
_diffrn_orient_matrix_UB_31 0.0149412000
_diffrn_orient_matrix_UB_32 -0.0503606000
_diffrn_orient_matrix_UB_33 0.0214201000
_diffrn_radiation_collimation 0.3
_diffrn_radiation_monochromator 'Varimax focusing mirrors'
_diffrn_radiation_probe x-ray
_diffrn_radiation_type 'Cu K\a'
_diffrn_radiation_wavelength 1.54184
_diffrn_reflns_av_R_equivalents 0.0668
_diffrn_reflns_av_unetI/netI 0.0462
_diffrn_reflns_Laue_measured_fraction_full 0.998
_diffrn_reflns_Laue_measured_fraction_max 0.998
_diffrn_reflns_limit_h_max 94
_diffrn_reflns_limit_h_min -94
_diffrn_reflns_limit_k_max 14
_diffrn_reflns_limit_k_min -18
_diffrn_reflns_limit_l_max 50
_diffrn_reflns_limit_l_min -50
_diffrn_reflns_number 220686
_diffrn_reflns_point_group_measured_fraction_full 0.998
_diffrn_reflns_point_group_measured_fraction_max 0.998
_diffrn_reflns_theta_full 67.684
_diffrn_reflns_theta_max 68.251
_diffrn_reflns_theta_min 2.156
_diffrn_source 'Rotating anode'
_diffrn_source_current 30.0
_diffrn_source_power 1.2
_diffrn_source_target Cu
_diffrn_source_type 'Rigaku 007 HF'
_diffrn_source_voltage 40.0
_exptl_absorpt_coefficient_mu 19.358
_exptl_absorpt_correction_T_max 0.334
_exptl_absorpt_correction_T_min 0.080
_exptl_absorpt_correction_type analytical
_exptl_absorpt_process_details
;
CrysAlisPro 1.171.41.89a (Rigaku Oxford Diffraction, 2020)
Analytical numeric absorption correction using a multifaceted crystal
model based on expressions derived by R.C. Clark & J.S. Reid.
(Clark, R. C. & Reid, J. S. (1995). Acta Cryst. A51, 887-897)
Empirical absorption correction using spherical harmonics,
implemented in SCALE3 ABSPACK scaling algorithm.
;
_exptl_crystal_colour 'light yellow'
_exptl_crystal_colour_modifier light
_exptl_crystal_colour_primary yellow
_exptl_crystal_density_diffrn 1.355
_exptl_crystal_description block
_exptl_crystal_F_000 18296
_exptl_crystal_size_max 0.18
_exptl_crystal_size_mid 0.17
_exptl_crystal_size_min 0.07
_refine_diff_density_max 1.796
_refine_diff_density_min -1.228
_refine_diff_density_rms 0.252
_refine_ls_extinction_method none
_refine_ls_goodness_of_fit_ref 1.053
_refine_ls_hydrogen_treatment constr
_refine_ls_matrix_type full
_refine_ls_number_parameters 1906
_refine_ls_number_reflns 44036
_refine_ls_number_restraints 292
_refine_ls_restrained_S_all 1.059
_refine_ls_R_factor_all 0.1360
_refine_ls_R_factor_gt 0.1121
_refine_ls_shift/su_max 0.002
_refine_ls_shift/su_mean 0.000
_refine_ls_structure_factor_coef Fsqd
_refine_ls_weighting_details 'w=1/[\s^2^(Fo^2^)+(0.1640P)^2^+1256.4186P] where P=(Fo^2^+2Fc^2^)/3'
_refine_ls_weighting_scheme calc
_refine_ls_wR_factor_gt 0.3260
_refine_ls_wR_factor_ref 0.3451
_reflns_Friedel_coverage 0.000
_reflns_number_gt 31577
_reflns_number_total 44036
_reflns_threshold_expression 'I > 2\s(I)'
_cod_data_source_file lt5068.cif
_cod_data_source_block 25_1_96b
_cod_original_cell_volume 48219.6(16)
_cod_original_formula_sum 'C118.50 H83.20 I18 N36 O2.10 Zn9'
_cod_database_code 1571844
_shelx_shelxl_version_number 2016/6
_chemical_oxdiff_formula '(Zn3 I6 N12 H24 C36) (C15 H16 O3)2 (C6 H12)2'
_chemical_oxdiff_usercomment JP-9300-04
_shelx_space_group_comment
;
The symmetry employed for this shelxl refinement is uniquely defined
by the following loop, which should always be used as a source of
symmetry information in preference to the above space-group names.
They are only intended as comments.
;
_shelx_estimated_absorpt_t_max 0.344
_shelx_estimated_absorpt_t_min 0.128
_olex2_refinement_description
;
1. Fixed Uiso
 At 1.2 times of:
  All C(H) groups, All C(H,H) groups
 At 1.5 times of:
  All C(H,H,H) groups, All O(H) groups
2. Restrained distances
 C2A-C1A = C3A-C2A = C4A-C3A = C5A-C4A = C6A-C5A = C6A-C1A
 1.39 with sigma of 0.02
 C8A-C7A = C9A-C8A = C9A-C10A = C11A-C10A = C12A-C11A = C7A-C12A
 1.39 with sigma of 0.02
 O3A-C15A = O2A-C14A
 1.43 with sigma of 0.02
 C7A-C4A
 1.5 with sigma of 0.02
 C1A-C3A = C2A-C4A = C3A-C5A = C4A-C6A = C5A-C1A = C6A-C2A
 2.4 with sigma of 0.04
 C7A-C9A = C8A-C10A = C9A-C11A = C10A-C12A = C11A-C7A = C12A-C8A
 2.4 with sigma of 0.04
 C5A-O1A
 2.4 with sigma of 0.04
 C1A-C4A \\sim C2A-C5A \\sim C3A-C6A
 with sigma of 0.04
 O2A-C8A \\sim O3A-C12A
 with sigma of 0.02
 I316-Zn38 \\sim I416-Zn48
 with sigma of 0.02
 I315-Zn38 \\sim I415-Zn48
 with sigma of 0.02
 Zn38-N329 \\sim Zn48-N329
 with sigma of 0.02
 I316-I315 \\sim I416-I415
 with sigma of 0.04
 I316-N329 \\sim I416-N329
 with sigma of 0.04
 I315-N329 \\sim I415-N329
 with sigma of 0.04
 I313-Zn37 \\sim I413-Zn47
 with sigma of 0.02
 I314-Zn37 \\sim I414-Zn47
 with sigma of 0.02
 Zn37-N325 \\sim Zn47-N325
 with sigma of 0.02
 Zn37-N324 \\sim Zn47-N324
 with sigma of 0.02
 I313-I314 \\sim I413-I414
 with sigma of 0.04
 I313-N325 \\sim I413-N325
 with sigma of 0.04
 I313-N324 \\sim I413-N324
 with sigma of 0.04
 I314-N325 \\sim I414-N325
 with sigma of 0.04
 I314-N324 \\sim I414-N324
 with sigma of 0.04
 I318-Zn39 \\sim I418-Zn49
 with sigma of 0.02
 I317-Zn39 \\sim I417-Zn49
 with sigma of 0.02
 Zn39-N330 \\sim Zn49-N330
 with sigma of 0.02
 Zn39-N331 \\sim Zn49-N331
 with sigma of 0.02
 I318-I317 \\sim I418-I417
 with sigma of 0.04
 I318-N330 \\sim I418-N330
 with sigma of 0.04
 I318-N331 \\sim I418-N331
 with sigma of 0.04
 I317-N330 \\sim I417-N330
 with sigma of 0.04
 I317-N331 \\sim I417-N331
 with sigma of 0.04
 I310-Zn35 \\sim I410-Zn45
 with sigma of 0.02
 I309-Zn35 \\sim I409-Zn45
 with sigma of 0.02
 Zn35-N317 \\sim Zn45-N317
 with sigma of 0.02
 I310-I309 \\sim I410-I409
 with sigma of 0.04
 I310-N317 \\sim I410-N317
 with sigma of 0.04
 I309-N317 \\sim I409-N317
 with sigma of 0.04
 I311-Zn36 \\sim I411-Zn46
 with sigma of 0.02
 I312-Zn36 \\sim I412-Zn46
 with sigma of 0.02
 Zn36-N318 \\sim Zn46-N318
 with sigma of 0.02
 Zn36-N319 \\sim Zn46-N319
 with sigma of 0.02
 I311-I312 \\sim I411-I412
 with sigma of 0.04
 I311-N318 \\sim I411-N318
 with sigma of 0.04
 I311-N319 \\sim I411-N319
 with sigma of 0.04
 I312-N318 \\sim I412-N318
 with sigma of 0.04
 I312-N319 \\sim I412-N319
 with sigma of 0.04
 I305-Zn33 \\sim I405-Zn43
 with sigma of 0.02
 I306-Zn33 \\sim I406-Zn43
 with sigma of 0.02
 Zn33-N306 \\sim Zn43-N306
 with sigma of 0.02
 Zn33-N307 \\sim Zn43-N307
 with sigma of 0.02
 I305-I306 \\sim I405-I406
 with sigma of 0.04
 I305-N306 \\sim I405-N306
 with sigma of 0.04
 I305-N307 \\sim I405-N307
 with sigma of 0.04
 I306-N306 \\sim I406-N306
 with sigma of 0.04
 I306-N307 \\sim I406-N307
 with sigma of 0.04
 I513-Zn57 \\sim I413-Zn47
 with sigma of 0.02
 I514-Zn57 \\sim I414-Zn47
 with sigma of 0.02
 I515-Zn58 \\sim I415-Zn48
 with sigma of 0.02
 I516-Zn58 \\sim I416-Zn48
 with sigma of 0.02
 I304-Zn32 \\sim I404-Zn42
 with sigma of 0.02
 I303-Zn32 \\sim I403-Zn42
 with sigma of 0.02
 Zn32-N305 \\sim Zn42-N305
 with sigma of 0.02
 I304-I303 \\sim I404-I403
 with sigma of 0.04
 I304-N305 \\sim I404-N305
 with sigma of 0.04
 I303-N305 \\sim I403-N305
 with sigma of 0.04
 I302-Zn31 \\sim I402-Zn41
 with sigma of 0.02
 I301-Zn31 \\sim I401-Zn41
 with sigma of 0.02
 Zn31-N301 \\sim Zn41-N301
 with sigma of 0.02
 I302-I301 \\sim I402-I401
 with sigma of 0.04
 I302-N301 \\sim I402-N301
 with sigma of 0.04
 I301-N301 \\sim I401-N301
 with sigma of 0.04
 N317-C448 \\sim N317-C348
 with sigma of 0.02
 C345-C449 \\sim C345-C349
 with sigma of 0.02
 C448-C449 \\sim C348-C349
 with sigma of 0.02
 N317-C449 \\sim N317-C349
 with sigma of 0.04
 C345-C448 \\sim C345-C348
 with sigma of 0.04
3. Uiso/Uaniso restraints and constraints
C4A \\sim O3A \\sim C12A \\sim C15A \\sim C7A \\sim C11A \\sim C8A \\sim C10A
\\sim C3A \\sim C5A \\sim O2A \\sim C9A \\sim C2A \\sim C13A \\sim C6A \\sim
C14A \\sim C1A \\sim O1A: within 2A with sigma of 0.04 and sigma for terminal
atoms of 0.08 within 2A
Uanis(Zn38) = Uanis(Zn48)
Uanis(Zn37) = Uanis(Zn47)
Uanis(C449) = Uanis(C348) = Uanis(C349) = Uanis(C448)
Uanis(C355) = Uanis(C356) = Uanis(C359) = Uanis(C358)
4. Rigid body (RIGU) restrains
 N305, C309, C310, C312, C311, C313
 with sigma for 1-2 distances of 0.004 and sigma for 1-3 distances of 0.004
 N312, C334, C335, C336, C333, C332
 with sigma for 1-2 distances of 0.004 and sigma for 1-3 distances of 0.004
5. Others
 1*[Sof(I305)+Sof(I306)+Sof(Zn33)]+1*[Sof(Zn43)+Sof(I405)+Sof(I406)]+1*
 [Sof(I506)+Sof(I505)+Sof(Zn53)]=1 with esd of 0.00001
 Sof(I417)=Sof(Zn49)=Sof(I418)=1-FVAR(1)
 Sof(I318)=Sof(I317)=Sof(Zn39)=FVAR(1)
 Sof(I409)=Sof(Zn45)=Sof(I410)=1-FVAR(2)
 Sof(I310)=Sof(I309)=Sof(Zn35)=FVAR(2)
 Sof(I411)=Sof(Zn46)=Sof(I412)=1-FVAR(3)
 Sof(I311)=Sof(I312)=Sof(Zn36)=FVAR(3)
 Sof(I404)=Sof(Zn42)=Sof(I403)=1-FVAR(4)
 Sof(I304)=Sof(I303)=Sof(Zn32)=FVAR(4)
 Sof(Zn41)=Sof(I401)=Sof(I402)=1-FVAR(5)
 Sof(I302)=Sof(I301)=Sof(Zn31)=FVAR(5)
 Sof(I305)=Sof(I306)=Sof(Zn33)=FVAR(6)
 Sof(Zn43)=Sof(I405)=Sof(I406)=FVAR(7)
 Sof(I506)=Sof(I505)=Sof(Zn53)=FVAR(8)
 Sof(C348)=Sof(H348)=Sof(C349)=Sof(H349)=1-FVAR(9)
 Sof(C448)=Sof(H448)=Sof(C449)=Sof(H449)=FVAR(9)
 Fixed Sof: I316(0.4765) I315(0.4765) I313(0.4424) I314(0.4424) Zn38(0.4765)
 Zn37(0.4424) O3A(0.70029) O2A(0.70029) O1A(0.70029) H1A(0.70029) C7A(0.70029)
 C3A(0.70029) H3A(0.70029) C4A(0.70029) C5A(0.70029) C1A(0.70029) H1AA(0.70029)
 C12A(0.70029) C8A(0.70029) C2A(0.70029) H2A(0.70029) C9A(0.70029) H9A(0.70029)
 C11A(0.70029) H11A(0.70029) C15A(0.70029) H15A(0.70029) H15B(0.70029)
 H15C(0.70029) C13A(0.70029) H13A(0.70029) H13B(0.70029) C10A(0.70029)
 H10A(0.70029) C14A(0.70029) H14A(0.70029) H14B(0.70029) H14C(0.70029)
 I416(0.49854) Zn48(0.49854) I415(0.49854) I414(0.53473) Zn47(0.53473)
 I413(0.53473) I513(0.02288) I514(0.02288) Zn57(0.02288) I516(0.02498)
 I515(0.02498) Zn58(0.02498) C6A(0.70029) H6A(0.70029)
 Fixed Uiso: I417(0.08) Zn49(0.08) I418(0.08) I513(0.08) I514(0.08) Zn57(0.08)
 I516(0.08) I515(0.08) Zn58(0.08) I506(0.08) I505(0.08) Zn53(0.08)
6.a Secondary CH2 refined with riding coordinates:
 C13A(H13A,H13B)
6.b Aromatic/amide H refined with riding coordinates:
 C390(H390), C367(H367), C400(H400), C386(H386), C373(H373), C366(H366),
 C389(H389), C401(H401), C371(H371), C383(H383), C382(H382), C403(H403),
 C407(H407), C384(H384), C305(H305), C408(H408), C374(H374), C385(H385),
 C392(H392), C387(H387), C301(H301), C302(H302), C310(H310), C395(H395),
 C318(H318), C304(H304), C402(H402), C376(H376), C394(H394), C372(H372),
 C365(H365), C3A(H3A), C346(H346), C364(H364), C350(H350), C317(H317),
 C391(H391), C335(H335), C337(H337), C312(H312), C311(H311), C1A(H1AA),
 C340(H340), C405(H405), C336(H336), C315(H315), C331(H331), C351(H351),
 C314(H314), C338(H338), C2A(H2A), C9A(H9A), C319(H319), C377(H377), C347(H347),
  C341(H341), C353(H353), C313(H313), C354(H354), C11A(H11A), C404(H404),
 C322(H322), C330(H330), C323(H323), C448(H448), C449(H449), C320(H320),
 C328(H328), C10A(H10A), C369(H369), C329(H329), C368(H368), C333(H333),
 C332(H332), C6A(H6A), C355(H355), C356(H356), C359(H359), C358(H358),
 C348(H348), C349(H349)
6.c Tetrahedral OH refined with riding coordinates:
 O1A(H1A)
6.d Idealised Me refined with everything fixed:
 C15A(H15A,H15B,H15C), C14A(H14A,H14B,H14C)
;
_olex2_date_sample_data_collection 2022-06-13
_olex2_date_sample_submission 2022-06-13
_olex2_submission_original_sample_id 25_1_96b
_olex2_submission_special_instructions 'No special instructions were received'
_oxdiff_exptl_absorpt_empirical_details
;
Empirical correction (ABSPACK) includes:
- Absorption correction using spherical harmonics
- Frame scaling
- Detector area scaling
- B-factor correction
;
_oxdiff_exptl_absorpt_empirical_full_max 2.758
_oxdiff_exptl_absorpt_empirical_full_min 0.479

loop_
_space_group_symop_operation_xyz
'x, y, z'
'-x, y, -z+1/2'
'x+1/2, y+1/2, z'
'-x+1/2, y+1/2, -z+1/2'
'-x, -y, -z'
'x, -y, z-1/2'
'-x+1/2, -y+1/2, -z'
'x+1/2, -y+1/2, z-1/2'

loop_
_atom_site_label
_atom_site_type_symbol
_atom_site_fract_x
_atom_site_fract_y
_atom_site_fract_z
_atom_site_U_iso_or_equiv
_atom_site_adp_type
_atom_site_occupancy
_atom_site_site_symmetry_order
_atom_site_calc_flag
_atom_site_refinement_flags_posn
_atom_site_refinement_flags_adp
_atom_site_refinement_flags_occupancy
_atom_site_disorder_assembly
_atom_site_disorder_group
I302 I 0.08617(7) -0.4970(2) -0.24110(13) 0.0597(12) Uani 0.64(2) 1 d D . P A 1
I316 I 0.45230(15) 0.6062(8) 0.7821(2) 0.0856(18) Uani 0.4765 1 d D . P B 1
I318 I 0.44110(2) 1.46259(6) 0.65846(3) 0.0857(4) Uani 0.9394(19) 1 d D . P C 1
I317 I 0.44082(2) 1.46515(7) 0.55307(3) 0.0894(5) Uani 0.9394(19) 1 d D . P C 1
I315 I 0.39746(9) 0.5341(5) 0.73191(19) 0.0776(17) Uani 0.4765 1 d D . P B 1
I305 I 0.10200(3) 0.47600(12) -0.09119(5) 0.0606(4) Uani 0.699(3) 1 d D . P D 1
I313 I 0.42029(10) 0.5052(4) 0.44324(16) 0.0906(19) Uani 0.4424 1 d D . P E 1
I304 I 0.12146(6) -0.3984(2) 0.10097(8) 0.0757(13) Uani 0.630(19) 1 d D . P F 1
I303 I 0.06751(7) -0.5011(2) 0.06762(9) 0.0852(13) Uani 0.630(19) 1 d D . P F 1
I301 I 0.13445(7) -0.3404(4) -0.24459(12) 0.0797(12) Uani 0.64(2) 1 d D . P A 1
I314 I 0.46674(7) 0.6723(7) 0.43234(19) 0.0926(19) Uani 0.4424 1 d D . P E 1
I307 I 0.25472(3) 0.01621(9) 0.10388(4) 0.1226(6) Uani 1 1 d . . . . .
I306 I 0.10649(4) 0.39598(14) 0.01216(5) 0.0782(7) Uani 0.699(3) 1 d D . P D 1
I308 I 0.30224(2) 0.17361(13) 0.09482(4) 0.1168(5) Uani 1 1 d . . . . .
I311 I 0.26980(4) 0.9910(2) 0.24758(9) 0.0694(12) Uani 0.495(12) 1 d D . P G 1
I312 I 0.27168(6) 0.9175(2) 0.35086(8) 0.0845(12) Uani 0.495(12) 1 d D . P G 1
Zn38 Zn 0.4221(2) 0.6414(13) 0.7527(3) 0.0652(12) Uani 0.4765 1 d D . P B 1
I310 I 0.28267(4) 0.10814(19) 0.44330(7) 0.1258(11) Uani 0.762(8) 1 d D . P H 1
I309 I 0.22896(6) 0.02329(15) 0.39851(6) 0.1390(14) Uani 0.762(8) 1 d D . P H 1
Zn31 Zn 0.10274(11) -0.3502(4) -0.23985(17) 0.0492(14) Uani 0.64(2) 1 d D . P A 1
Zn37 Zn 0.43610(14) 0.6529(7) 0.4434(3) 0.0705(6) Uani 0.4424 1 d D . P E 1
Zn39 Zn 0.45249(3) 1.40502(10) 0.60904(5) 0.0640(5) Uani 0.9394(19) 1 d D . P C 1
Zn32 Zn 0.09050(9) -0.3819(4) 0.07548(14) 0.0563(14) Uani 0.630(19) 1 d D . P F 1
Zn34 Zn 0.27143(3) 0.16174(15) 0.10381(5) 0.0805(6) Uani 1 1 d . . . . .
Zn33 Zn 0.11529(6) 0.3783(3) -0.04289(11) 0.0577(10) Uani 0.699(3) 1 d D . P D 1
Zn35 Zn 0.25263(7) 0.1367(3) 0.41380(10) 0.0930(14) Uani 0.762(8) 1 d D . P H 1
Zn36 Zn 0.28205(8) 0.8973(4) 0.29746(14) 0.0594(14) Uani 0.495(12) 1 d D . P G 1
N328 N 0.44210(14) 0.9425(5) 0.63422(19) 0.045(2) Uani 1 1 d . . . . .
N327 N 0.43622(15) 0.8106(5) 0.60315(19) 0.049(2) Uani 1 1 d . . . . .
N323 N 0.41057(18) 1.2582(6) 0.2773(2) 0.057(3) Uani 1 1 d . . . . .
N326 N 0.44334(16) 0.9437(6) 0.5774(2) 0.053(3) Uani 1 1 d . . . . .
N332 N 0.53967(17) 1.5355(7) 0.6270(2) 0.057(3) Uani 1 1 d . . . . .
N329 N 0.42675(17) 0.7155(6) 0.7132(2) 0.062(3) Uani 1 1 d D . . . .
N334 N 0.56744(16) 1.4848(6) 0.6527(2) 0.054(3) Uani 1 1 d . . . . .
N330 N 0.45035(17) 1.2666(7) 0.6094(2) 0.062(3) Uani 1 1 d D . . . .
N322 N 0.39737(16) 0.9781(6) 0.3326(2) 0.054(3) Uani 1 1 d . . . . .
N302 N 0.10420(16) -0.0701(6) -0.1023(2) 0.056(3) Uani 1 1 d . . . . .
N333 N 0.54254(17) 1.4014(6) 0.6584(2) 0.055(3) Uani 1 1 d . . . . .
N303 N 0.09763(18) -0.2079(6) -0.0796(2) 0.065(3) Uani 1 1 d . . . . .
N331 N 0.47840(17) 1.4214(7) 0.6179(3) 0.064(3) Uani 1 1 d D . . . .
N315 N 0.26738(17) 0.3087(7) 0.2628(3) 0.062(3) Uani 1 1 d . . . . .
N336 N 0.5791(2) 1.7763(7) 0.6009(3) 0.063(3) Uani 1 1 d . . . . .
N314 N 0.27516(16) 0.4450(7) 0.2401(3) 0.063(3) Uani 1 1 d . . . . .
C399 C 0.5705(2) 1.3497(7) 0.6852(3) 0.054(3) Uani 1 1 d . . . . .
N325 N 0.43543(18) 0.7206(6) 0.4868(2) 0.066(3) Uani 1 1 d D . . . .
N305 N 0.09088(19) -0.3115(7) 0.0327(3) 0.072(4) Uani 1 1 d D . . . .
N321 N 0.36976(18) 1.0280(7) 0.3083(3) 0.063(3) Uani 1 1 d . . . . .
C398 C 0.55641(19) 1.5423(7) 0.6346(2) 0.049(3) Uani 1 1 d . . . . .
O3A O 0.4771(2) 0.9704(9) 0.2079(3) 0.073(4) Uani 0.7003 1 d D U P . .
N335 N 0.59027(17) 1.2306(7) 0.7269(2) 0.054(3) Uani 1 1 d . . . . .
N306 N 0.11235(18) 0.2437(8) -0.0558(3) 0.069(3) Uani 1 1 d D . . . .
N301 N 0.10062(17) -0.2858(7) -0.1959(3) 0.065(3) Uani 1 1 d D . . . .
N324 N 0.42087(18) 0.7329(7) 0.4098(2) 0.062(3) Uani 1 1 d D . . . .
C375 C 0.43835(19) 0.8087(7) 0.5459(2) 0.053(3) Uani 1 1 d . . . . .
N316 N 0.27220(16) 0.4339(7) 0.2964(3) 0.060(3) Uani 1 1 d . . . . .
C388 C 0.44694(17) 1.0822(7) 0.6078(2) 0.047(3) Uani 1 1 d . . . . .
N304 N 0.10390(17) -0.0819(7) -0.0454(3) 0.066(3) Uani 1 1 d . . . . .
C363 C 0.39470(18) 1.1167(7) 0.3033(2) 0.049(3) Uani 1 1 d . . . . .
C380 C 0.44437(18) 0.9837(7) 0.6066(2) 0.049(3) Uani 1 1 d . . . . .
C381 C 0.43450(18) 0.8069(7) 0.6596(2) 0.048(3) Uani 1 1 d . . . . .
N310 N 0.23003(19) 0.4763(8) -0.0087(3) 0.072(3) Uani 1 1 d . . . . .
C406 C 0.5647(2) 1.6250(8) 0.6241(3) 0.061(4) Uani 1 1 d . . . . .
C378 C 0.43971(18) 0.8569(7) 0.5767(2) 0.050(3) Uani 1 1 d . . . . .
C390 C 0.4523(2) 1.2198(7) 0.6365(3) 0.057(3) Uani 1 1 d . . . . .
H390 H 0.454834 1.250703 0.656744 0.069 Uiso 1 1 calc R U . . .
C397 C 0.5591(2) 1.4142(7) 0.6635(2) 0.050(3) Uani 1 1 d . . . . .
C361 C 0.38646(18) 1.0352(7) 0.3152(3) 0.047(3) Uani 1 1 d . . . . .
C367 C 0.4116(2) 1.1365(8) 0.3148(3) 0.060(3) Uani 1 1 d . . . . .
H367 H 0.418030 1.101290 0.331660 0.072 Uiso 1 1 calc R U . . .
C303 C 0.1002(2) -0.2029(8) -0.1364(3) 0.058(3) Uani 1 1 d . . . . .
C393 C 0.5141(2) 1.4491(8) 0.6316(3) 0.057(3) Uani 1 1 d . . . . .
C400 C 0.5631(2) 1.2746(8) 0.6958(3) 0.057(3) Uani 1 1 d . . . . .
H400 H 0.551115 1.262563 0.689270 0.068 Uiso 1 1 calc R U . . .
O2A O 0.45865(18) 0.9287(8) 0.3076(3) 0.067(3) Uani 0.7003 1 d D U P . .
N317 N 0.2546(2) 0.2066(8) 0.3705(3) 0.099(5) Uani 1 1 d D . . . .
N320 N 0.37233(19) 0.8972(8) 0.3400(3) 0.074(3) Uani 1 1 d . . . . .
C370 C 0.4002(2) 0.8474(8) 0.3669(3) 0.059(3) Uani 1 1 d . . . . .
C308 C 0.1058(2) -0.0358(7) -0.0717(3) 0.058(3) Uani 1 1 d . . . . .
C386 C 0.4467(2) 1.2209(8) 0.5810(3) 0.066(4) Uani 1 1 d . . . . .
H386 H 0.445061 1.253775 0.561208 0.079 Uiso 1 1 calc R U . . .
C316 C 0.10825(19) 0.0611(7) -0.0672(3) 0.056(3) Uani 1 1 d . . . . .
C373 C 0.4305(2) 0.6824(8) 0.5126(3) 0.060(4) Uani 1 1 d . . . . .
H373 H 0.425746 0.623908 0.510355 0.072 Uiso 1 1 calc R U . . .
N313 N 0.27036(19) 0.2256(8) 0.1471(3) 0.075(4) Uani 1 1 d . . . . .
N307 N 0.1414(2) 0.3956(9) -0.0382(3) 0.081(4) Uani 1 1 d D . . . .
C366 C 0.4192(2) 1.2078(8) 0.3020(3) 0.059(3) Uani 1 1 d . . . . .
H366 H 0.430921 1.222115 0.310760 0.071 Uiso 1 1 calc R U . . .
C307 C 0.0999(2) -0.1693(8) -0.0506(3) 0.060(4) Uani 1 1 d . . . . .
C389 C 0.45084(19) 1.1280(7) 0.6371(3) 0.054(3) Uani 1 1 d . . . . .
H389 H 0.452483 1.096613 0.657293 0.065 Uiso 1 1 calc R U . . .
C379 C 0.43800(17) 0.8559(7) 0.6304(2) 0.047(3) Uani 1 1 d . . . . .
C401 C 0.5737(2) 1.2166(9) 0.7164(3) 0.066(4) Uani 1 1 d . . . . .
H401 H 0.568752 1.163711 0.723318 0.079 Uiso 1 1 calc R U . . .
C396 C 0.5332(2) 1.4633(8) 0.6393(3) 0.056(3) Uani 1 1 d . . . . .
C306 C 0.1007(2) -0.1558(8) -0.1044(3) 0.060(4) Uani 1 1 d . . . . .
N318 N 0.2802(2) 0.7611(8) 0.2833(4) 0.087(4) Uani 1 1 d D . . . .
N308 N 0.2061(2) 0.3910(9) 0.0003(3) 0.079(4) Uani 1 1 d . . . . .
C371 C 0.4171(2) 0.8362(9) 0.3662(3) 0.069(4) Uani 1 1 d . . . . .
H371 H 0.422386 0.868451 0.350945 0.083 Uiso 1 1 calc R U . . .
O1A O 0.50499(18) 0.7557(9) 0.3005(3) 0.074(4) Uani 0.7003 1 d D U P . .
H1A H 0.508271 0.740134 0.283151 0.111 Uiso 0.7003 1 calc R U P . .
N309 N 0.2016(2) 0.5192(8) -0.0320(3) 0.078(4) Uani 1 1 d . . . . .
C362 C 0.3892(2) 0.9106(9) 0.3452(3) 0.058(3) Uani 1 1 d . . . . .
N312 N 0.25652(19) 0.2426(10) 0.0700(3) 0.080(3) Uani 1 1 d . . . . .
C383 C 0.4248(2) 0.6771(8) 0.6836(3) 0.070(4) Uani 1 1 d . . . . .
H383 H 0.420667 0.617390 0.681125 0.084 Uiso 1 1 calc R U . . .
C382 C 0.4286(2) 0.7208(7) 0.6569(3) 0.062(4) Uani 1 1 d . . . . .
H382 H 0.427049 0.691323 0.636439 0.075 Uiso 1 1 calc R U . . .
C403 C 0.5878(2) 1.3623(9) 0.6940(3) 0.065(4) Uani 1 1 d . . . . .
H403 H 0.593289 1.412454 0.686325 0.078 Uiso 1 1 calc R U . . .
C342 C 0.27142(19) 0.3590(9) 0.2383(3) 0.059(3) Uani 1 1 d . . . . .
C339 C 0.2712(2) 0.3117(9) 0.2070(4) 0.073(4) Uani 1 1 d . . . . .
C407 C 0.5817(2) 1.6406(9) 0.6312(3) 0.066(4) Uani 1 1 d . . . . .
H407 H 0.589079 1.600079 0.644556 0.080 Uiso 1 1 calc R U . . .
C384 C 0.4326(2) 0.8001(9) 0.7158(3) 0.070(4) Uani 1 1 d . . . . .
H384 H 0.434249 0.828318 0.736587 0.084 Uiso 1 1 calc R U . . .
C352 C 0.27761(19) 0.5777(8) 0.2744(4) 0.061(3) Uani 1 1 d . . . . .
C305 C 0.1039(2) -0.2003(8) -0.1921(3) 0.076(5) Uani 1 1 d . . . . .
H305 H 0.106547 -0.167659 -0.210164 0.091 Uiso 1 1 calc R U . . .
C408 C 0.5886(2) 1.7177(9) 0.6186(3) 0.070(4) Uani 1 1 d . . . . .
H408 H 0.600744 1.726853 0.623458 0.085 Uiso 1 1 calc R U . . .
C360 C 0.3629(2) 0.9577(8) 0.3212(3) 0.064(4) Uani 1 1 d . . . . .
C374 C 0.4320(2) 0.7237(7) 0.5422(2) 0.060(4) Uani 1 1 d . . . . .
H374 H 0.428641 0.693473 0.560152 0.072 Uiso 1 1 calc R U . . .
C385 C 0.4364(2) 0.8471(7) 0.6898(3) 0.061(4) Uani 1 1 d . . . . .
H385 H 0.440226 0.907172 0.692533 0.073 Uiso 1 1 calc R U . . .
C392 C 0.5061(2) 1.3959(10) 0.6504(4) 0.076(4) Uani 1 1 d . . . . .
H392 H 0.512598 1.366409 0.668760 0.091 Uiso 1 1 calc R U . . .
C309 C 0.0968(2) -0.2209(8) -0.0218(3) 0.063(4) Uani 1 1 d . . . . .
C387 C 0.4452(2) 1.1317(9) 0.5793(3) 0.066(4) Uani 1 1 d . . . . .
H387 H 0.442968 1.102641 0.558747 0.079 Uiso 1 1 calc R U . . .
C343 C 0.26819(19) 0.3492(8) 0.2903(3) 0.057(3) Uani 1 1 d . . . . .
C301 C 0.0965(2) -0.3318(9) -0.1697(3) 0.071(4) Uani 1 1 d . . . . .
H301 H 0.093628 -0.393347 -0.172206 0.085 Uiso 1 1 calc R U . . .
C302 C 0.0965(2) -0.2929(8) -0.1407(3) 0.068(4) Uani 1 1 d . . . . .
H302 H 0.093942 -0.327291 -0.123019 0.082 Uiso 1 1 calc R U . . .
C344 C 0.2753(2) 0.4784(8) 0.2702(4) 0.065(4) Uani 1 1 d . . . . .
C310 C 0.0938(2) -0.3115(8) -0.0230(3) 0.066(4) Uani 1 1 d . . . . .
H310 H 0.093648 -0.344408 -0.042576 0.079 Uiso 1 1 calc R U . . .
N311 N 0.2402(3) 0.7605(11) -0.0636(4) 0.103(5) Uani 1 1 d . . . . .
C395 C 0.4871(3) 1.4720(11) 0.5978(3) 0.076(5) Uani 1 1 d . . . . .
H395 H 0.480742 1.496538 0.578353 0.091 Uiso 1 1 calc R U . . .
N319 N 0.3085(2) 0.9154(8) 0.3003(5) 0.103(6) Uani 1 1 d D . . . .
C318 C 0.1138(3) 0.1858(10) -0.0308(4) 0.089(6) Uani 1 1 d . . . . .
H318 H 0.116354 0.207681 -0.009020 0.106 Uiso 1 1 calc R U . . .
C325 C 0.2186(3) 0.5304(10) -0.0267(4) 0.075(4) Uani 1 1 d . . . . .
C304 C 0.1039(2) -0.1557(9) -0.1636(3) 0.072(4) Uani 1 1 d . . . . .
H304 H 0.106233 -0.093414 -0.162087 0.087 Uiso 1 1 calc R U . . .
C402 C 0.5971(2) 1.3015(10) 0.7142(4) 0.072(4) Uani 1 1 d . . . . .
H402 H 0.609223 1.309818 0.719569 0.087 Uiso 1 1 calc R U . . .
C376 C 0.4434(3) 0.8487(8) 0.5191(3) 0.081(5) Uani 1 1 d . . . . .
H376 H 0.447814 0.907954 0.520437 0.097 Uiso 1 1 calc R U . . .
C7A C 0.4683(2) 0.9531(8) 0.2580(4) 0.055(4) Uani 0.7003 1 d D U P . .
C394 C 0.5043(2) 1.4876(12) 0.6050(4) 0.081(5) Uani 1 1 d . . . . .
H394 H 0.509540 1.525681 0.591324 0.097 Uiso 1 1 calc R U . . .
C372 C 0.4269(2) 0.7775(10) 0.3878(4) 0.072(4) Uani 1 1 d . . . . .
H372 H 0.438698 0.769688 0.386251 0.086 Uiso 1 1 calc R U . . .
C357 C 0.3441(2) 0.9419(10) 0.3135(4) 0.083(5) Uani 1 1 d . . . . .
C365 C 0.3934(2) 1.2388(10) 0.2669(4) 0.075(4) Uani 1 1 d . . . . .
H365 H 0.386909 1.274868 0.250419 0.090 Uiso 1 1 calc R U . . .
C3A C 0.45149(19) 0.8279(8) 0.2270(3) 0.047(4) Uani 0.7003 1 d D U P . .
H3A H 0.444065 0.871396 0.215274 0.057 Uiso 0.7003 1 calc R U P . .
C346 C 0.2589(2) 0.2084(9) 0.3149(4) 0.075(4) Uani 1 1 d . . . . .
H346 H 0.258735 0.177772 0.294877 0.090 Uiso 1 1 calc R U . . .
C364 C 0.3854(2) 1.1692(9) 0.2795(4) 0.065(4) Uani 1 1 d . . . . .
H364 H 0.373514 1.157396 0.271839 0.078 Uiso 1 1 calc R U . . .
C350 C 0.2790(2) 0.7262(10) 0.2542(5) 0.084(5) Uani 1 1 d . . . . .
H350 H 0.278903 0.765791 0.236344 0.101 Uiso 1 1 calc R U . . .
C326 C 0.2224(2) 0.4087(11) 0.0045(4) 0.079(5) Uani 1 1 d . . . . .
C324 C 0.1960(3) 0.4469(11) -0.0189(4) 0.084(5) Uani 1 1 d . . . . .
C345 C 0.2638(2) 0.2967(9) 0.3182(4) 0.070(4) Uani 1 1 d D . . . .
C317 C 0.1118(3) 0.0954(10) -0.0361(4) 0.082(5) Uani 1 1 d . . . . .
H317 H 0.112819 0.055954 -0.017996 0.098 Uiso 1 1 calc R U . . .
C4A C 0.4654(2) 0.8549(7) 0.2504(4) 0.048(4) Uani 0.7003 1 d D U P . .
C327 C 0.2257(3) 0.6107(13) -0.0388(4) 0.098(6) Uani 1 1 d . . . . .
C5A C 0.4767(2) 0.7911(9) 0.2676(4) 0.060(4) Uani 0.7003 1 d D U P . .
C334 C 0.2342(2) 0.3497(11) 0.0265(4) 0.081(4) Uani 1 1 d . . . . .
C391 C 0.4882(3) 1.3841(11) 0.6426(4) 0.082(5) Uani 1 1 d . . . . .
H391 H 0.482858 1.346570 0.656365 0.099 Uiso 1 1 calc R U . . .
C335 C 0.2523(3) 0.3507(13) 0.0284(4) 0.091(5) Uani 1 1 d . . . . .
H335 H 0.257254 0.389329 0.014535 0.109 Uiso 1 1 calc R U . . .
C337 C 0.2664(2) 0.1821(11) 0.1728(4) 0.082(5) Uani 1 1 d . . . . .
H337 H 0.263305 0.120760 0.170614 0.099 Uiso 1 1 calc R U . . .
C312 C 0.0930(3) -0.2253(9) 0.0326(3) 0.112(8) Uani 1 1 d . . . I 1
H312 H 0.091956 -0.193699 0.051911 0.135 Uiso 1 1 calc R U . I 1
C311 C 0.0909(2) -0.3523(9) 0.0050(3) 0.068(4) Uani 1 1 d . . . . .
H311 H 0.088777 -0.414810 0.004144 0.082 Uiso 1 1 calc R U . . .
C1A C 0.4593(2) 0.6745(8) 0.2375(4) 0.061(5) Uani 0.7003 1 d D U P . .
H1AA H 0.457196 0.612742 0.233115 0.074 Uiso 0.7003 1 calc R U P . .
C340 C 0.2757(3) 0.3548(11) 0.1801(4) 0.093(6) Uani 1 1 d . . . . .
H340 H 0.279377 0.415302 0.181877 0.111 Uiso 1 1 calc R U . . .
C405 C 0.5542(3) 1.6878(10) 0.6061(4) 0.082(5) Uani 1 1 d . . . . .
H405 H 0.541994 1.681452 0.601873 0.098 Uiso 1 1 calc R U . . .
C336 C 0.2627(3) 0.2976(12) 0.0498(4) 0.085(4) Uani 1 1 d . . . . .
H336 H 0.274836 0.299693 0.050354 0.102 Uiso 1 1 calc R U . . .
C315 C 0.1073(2) 0.1218(9) -0.0924(3) 0.075(5) Uani 1 1 d . . . . .
H315 H 0.105093 0.101272 -0.114334 0.090 Uiso 1 1 calc R U . . .
C321 C 0.1771(3) 0.4275(12) -0.0265(4) 0.082(5) Uani 1 1 d . . . . .
C331 C 0.2424(4) 0.6353(12) -0.0293(5) 0.102(7) Uani 1 1 d . . . . .
H331 H 0.249480 0.599474 -0.013445 0.122 Uiso 1 1 calc R U . . .
C351 C 0.2780(3) 0.6352(11) 0.2477(4) 0.087(5) Uani 1 1 d . . . . .
H351 H 0.277656 0.612631 0.226288 0.105 Uiso 1 1 calc R U . . .
C314 C 0.1095(2) 0.2108(9) -0.0862(3) 0.069(4) Uani 1 1 d . . . . .
H314 H 0.108890 0.250960 -0.103983 0.082 Uiso 1 1 calc R U . . .
C12A C 0.4742(3) 1.0107(9) 0.2358(4) 0.062(5) Uani 0.7003 1 d D U P . .
C8A C 0.4641(3) 0.9896(9) 0.2869(4) 0.061(5) Uani 0.7003 1 d D U P . .
C338 C 0.2667(2) 0.2239(10) 0.2024(4) 0.081(5) Uani 1 1 d . . . . .
H338 H 0.263763 0.190683 0.220026 0.097 Uiso 1 1 calc R U . . .
C2A C 0.4484(2) 0.7379(9) 0.2208(4) 0.061(5) Uani 0.7003 1 d D U P . .
H2A H 0.438790 0.719743 0.204955 0.073 Uiso 0.7003 1 calc R U P . .
C9A C 0.4658(3) 1.0809(11) 0.2929(5) 0.083(7) Uani 0.7003 1 d D U P . .
H9A H 0.463105 1.105042 0.312571 0.099 Uiso 0.7003 1 calc R U P . .
C319 C 0.1494(3) 0.4472(18) -0.0567(5) 0.119(8) Uani 1 1 d . . . . .
H319 H 0.142491 0.470090 -0.075997 0.143 Uiso 1 1 calc R U . J 4
C377 C 0.4421(3) 0.8018(8) 0.4907(3) 0.097(7) Uani 1 1 d . . . . .
H377 H 0.446081 0.828875 0.472771 0.116 Uiso 1 1 calc R U . . .
C347 C 0.2540(3) 0.1649(10) 0.3415(4) 0.086(5) Uani 1 1 d . . . . .
H347 H 0.250239 0.104628 0.339190 0.104 Uiso 1 1 calc R U . . .
C341 C 0.2748(3) 0.3098(11) 0.1508(4) 0.096(6) Uani 1 1 d . . . . .
H341 H 0.277617 0.341321 0.132662 0.116 Uiso 1 1 calc R U . . .
C353 C 0.2790(3) 0.6159(11) 0.3048(5) 0.100(6) Uani 1 1 d . . . . .
H353 H 0.278881 0.578496 0.323217 0.120 Uiso 1 1 calc R U . . .
C313 C 0.0966(4) -0.1766(8) 0.0068(3) 0.122(9) Uani 1 1 d . . . I 1
H313 H 0.098980 -0.114417 0.008764 0.146 Uiso 1 1 calc R U . I 1
C354 C 0.2807(3) 0.7096(11) 0.3094(6) 0.109(7) Uani 1 1 d . . . . .
H354 H 0.282112 0.734821 0.330605 0.131 Uiso 1 1 calc R U . . .
C11A C 0.4757(3) 1.1013(10) 0.2423(5) 0.079(6) Uani 0.7003 1 d D U P . .
H11A H 0.479827 1.139986 0.227243 0.094 Uiso 0.7003 1 calc R U P . .
C15A C 0.4848(3) 1.0221(17) 0.1853(6) 0.089(8) Uani 0.7003 1 d D U P . .
H15A H 0.482929 0.992142 0.164035 0.133 Uiso 0.7003 1 calc . U P . .
H15B H 0.497191 1.028313 0.193381 0.133 Uiso 0.7003 1 calc . U P . .
H15C H 0.479413 1.081473 0.182956 0.133 Uiso 0.7003 1 calc . U P . .
C404 C 0.5624(3) 1.7622(12) 0.5941(4) 0.101(6) Uani 1 1 d . . . . .
H404 H 0.555462 1.803941 0.580516 0.121 Uiso 1 1 calc R U . . .
C322 C 0.1693(3) 0.3686(17) -0.0073(6) 0.130(9) Uani 1 1 d . . . . .
H322 H 0.175927 0.337816 0.010589 0.156 Uiso 1 1 calc R U . . .
C330 C 0.2499(4) 0.7109(12) -0.0413(6) 0.114(8) Uani 1 1 d . . . . .
H330 H 0.261704 0.725786 -0.033661 0.137 Uiso 1 1 calc R U . . .
C323 C 0.1511(3) 0.3564(16) -0.0152(7) 0.136(11) Uani 1 1 d . . . . .
H323 H 0.145936 0.315797 -0.002265 0.164 Uiso 1 1 calc R U . . .
C448 C 0.2515(13) 0.296(2) 0.3669(16) 0.097(12) Uani 0.32(7) 1 d D . P H 1
H448 H 0.244392 0.324738 0.379945 0.116 Uiso 0.32(7) 1 calc R U P H 1
C449 C 0.2586(12) 0.344(2) 0.3443(12) 0.097(12) Uani 0.32(7) 1 d D . P H 1
H449 H 0.259961 0.407130 0.346178 0.116 Uiso 0.32(7) 1 calc R U P H 1
C320 C 0.1665(3) 0.4712(15) -0.0511(6) 0.121(8) Uani 1 1 d . . . . .
H320 H 0.170718 0.516167 -0.063653 0.145 Uiso 1 1 calc R U . . .
C13A C 0.4916(3) 0.8206(13) 0.2932(6) 0.074(6) Uani 0.7003 1 d . U P . .
H13A H 0.496541 0.876023 0.285603 0.089 Uiso 0.7003 1 calc R U P . .
H13B H 0.487215 0.835077 0.313437 0.089 Uiso 0.7003 1 calc R U P . .
C328 C 0.2164(3) 0.6648(13) -0.0625(6) 0.116(8) Uani 1 1 d . . . . .
H328 H 0.204559 0.651408 -0.069911 0.140 Uiso 1 1 calc R U . . .
C10A C 0.4713(3) 1.1361(12) 0.2706(5) 0.097(8) Uani 0.7003 1 d D U P . .
H10A H 0.472105 1.198581 0.274491 0.116 Uiso 0.7003 1 calc R U P . .
C369 C 0.3933(3) 0.8006(17) 0.3919(5) 0.123(9) Uani 1 1 d . . . . .
H369 H 0.381511 0.806512 0.394028 0.148 Uiso 1 1 calc R U . . .
C329 C 0.2237(4) 0.7398(18) -0.0765(6) 0.126(9) Uani 1 1 d . . . . .
H329 H 0.217259 0.773297 -0.093952 0.151 Uiso 1 1 calc R U . . .
C368 C 0.4044(3) 0.7470(15) 0.4126(5) 0.117(8) Uani 1 1 d . . . . .
H368 H 0.400077 0.718207 0.429895 0.140 Uiso 1 1 calc R U . . .
C14A C 0.4530(5) 0.962(2) 0.3363(7) 0.121(11) Uani 0.7003 1 d D U P . .
H14A H 0.441735 0.991986 0.330063 0.182 Uiso 0.7003 1 calc . U P . .
H14B H 0.461424 1.005531 0.347303 0.182 Uiso 0.7003 1 calc . U P . .
H14C H 0.451840 0.912828 0.351165 0.182 Uiso 0.7003 1 calc . U P . .
C333 C 0.2280(3) 0.2926(18) 0.0483(7) 0.148(12) Uani 1 1 d . . . . .
H333 H 0.215941 0.287057 0.047637 0.177 Uiso 1 1 calc R U . . .
C332 C 0.2395(3) 0.243(2) 0.0711(7) 0.165(14) Uani 1 1 d . . . . .
H332 H 0.235245 0.210244 0.087500 0.198 Uiso 1 1 calc R U . . .
I416 I 0.45116(15) 0.6155(7) 0.7880(2) 0.0843(18) Uani 0.4985 1 d D . P B 2
Zn48 Zn 0.4218(2) 0.6485(13) 0.7541(3) 0.0652(12) Uani 0.4985 1 d D . P B 2
I415 I 0.40074(14) 0.5219(6) 0.7347(2) 0.139(5) Uani 0.4985 1 d D . P B 2
I414 I 0.46672(10) 0.6563(7) 0.43457(17) 0.141(3) Uani 0.5347 1 d D . P E 2
Zn47 Zn 0.43568(12) 0.6527(6) 0.4435(2) 0.0705(6) Uani 0.5347 1 d D . P E 2
I413 I 0.41824(12) 0.5120(4) 0.44571(12) 0.146(4) Uani 0.5347 1 d D . P E 2
I417 I 0.4345(2) 1.4797(12) 0.5755(4) 0.080 Uiso 0.0606(19) 1 d D U P C 2
Zn49 Zn 0.4526(2) 1.4004(12) 0.6237(5) 0.080 Uiso 0.0606(19) 1 d D U P C 2
I418 I 0.4387(2) 1.4109(13) 0.6750(4) 0.080 Uiso 0.0606(19) 1 d D U P C 2
I409 I 0.2137(3) 0.0509(9) 0.3715(7) 0.294(17) Uani 0.238(8) 1 d D . P H 2
Zn45 Zn 0.2400(3) 0.1318(7) 0.3996(4) 0.143(10) Uani 0.238(8) 1 d D . P H 2
I410 I 0.2653(4) 0.0604(12) 0.4344(3) 0.32(2) Uani 0.238(8) 1 d D . P H 2
I411 I 0.27212(10) 0.9730(5) 0.2274(4) 0.193(6) Uani 0.505(12) 1 d D . P G 2
Zn46 Zn 0.28302(11) 0.8999(4) 0.2817(4) 0.131(5) Uani 0.505(12) 1 d D . P G 2
I412 I 0.27197(8) 0.9446(6) 0.3327(5) 0.212(6) Uani 0.505(12) 1 d D . P G 2
Zn43 Zn 0.11586(19) 0.3826(9) -0.0541(4) 0.094(9) Uani 0.216(3) 1 d D . P D 2
I405 I 0.10435(12) 0.4643(4) -0.1067(3) 0.086(2) Uani 0.216(3) 1 d D . P D 2
I406 I 0.10373(17) 0.4205(10) -0.0042(5) 0.225(10) Uani 0.216(3) 1 d D . P D 2
I513 I 0.4035(7) 0.522(4) 0.4413(15) 0.080 Uiso 0.0229 1 d D U P E 3
I514 I 0.4577(7) 0.595(4) 0.4416(14) 0.080 Uiso 0.0229 1 d D U P E 3
Zn57 Zn 0.4267(7) 0.640(5) 0.444(3) 0.080 Uiso 0.0229 1 d D U P E 3
I516 I 0.4629(6) 0.611(4) 0.7894(14) 0.080 Uiso 0.025 1 d D U P B 3
I515 I 0.4092(12) 0.519(6) 0.738(3) 0.080 Uiso 0.025 1 d D U P B 3
Zn58 Zn 0.4323(8) 0.635(6) 0.760(2) 0.080 Uiso 0.025 1 d D U P B 3
I404 I 0.11738(19) -0.4016(6) 0.1068(3) 0.163(5) Uani 0.370(19) 1 d D . P F 2
Zn42 Zn 0.08693(19) -0.3672(8) 0.0780(3) 0.083(4) Uani 0.370(19) 1 d D . P F 2
I403 I 0.0628(2) -0.4804(10) 0.0627(4) 0.161(5) Uani 0.370(19) 1 d D . P F 2
C6A C 0.4733(2) 0.7014(8) 0.2609(4) 0.068(5) Uani 0.7003 1 d D U P . .
H6A H 0.480706 0.657512 0.272507 0.082 Uiso 0.7003 1 calc R U P . .
Zn41 Zn 0.1067(2) -0.3508(9) -0.2339(4) 0.079(5) Uani 0.36(2) 1 d D . P A 2
I401 I 0.1380(2) -0.3289(11) -0.2370(4) 0.132(4) Uani 0.36(2) 1 d D . P A 2
I402 I 0.0910(2) -0.4972(5) -0.2329(3) 0.106(3) Uani 0.36(2) 1 d D . P A 2
I506 I 0.1098(2) 0.4655(11) -0.0069(4) 0.080 Uiso 0.085(2) 1 d . U P D 3
I505 I 0.1078(2) 0.4489(11) -0.1248(4) 0.080 Uiso 0.085(2) 1 d . U P D 3
Zn53 Zn 0.1174(5) 0.394(3) -0.0684(9) 0.080 Uiso 0.085(2) 1 d . U P D 3
C355 C 0.3169(3) 0.9689(16) 0.2813(8) 0.147(6) Uani 1 1 d . . . K 2
H355 H 0.310369 0.994930 0.262231 0.177 Uiso 1 1 calc R U . K 2
C356 C 0.3337(3) 0.9860(16) 0.2883(8) 0.147(6) Uani 1 1 d . . . K 2
H356 H 0.338604 1.029060 0.275878 0.177 Uiso 1 1 calc R U . K 2
C359 C 0.3180(3) 0.8748(16) 0.3243(8) 0.147(6) Uani 1 1 d . . . L 2
H359 H 0.312641 0.834307 0.336952 0.177 Uiso 1 1 calc R U . L 2
C358 C 0.3357(3) 0.8880(16) 0.3323(8) 0.147(6) Uani 1 1 d . . . L 2
H358 H 0.342117 0.859371 0.350962 0.177 Uiso 1 1 calc R U . L 2
C348 C 0.2616(7) 0.2896(16) 0.3751(7) 0.097(12) Uani 0.68(7) 1 d D . P H 2
H348 H 0.263799 0.314555 0.396391 0.116 Uiso 0.68(7) 1 calc R U P H 2
C349 C 0.2656(7) 0.3380(15) 0.3492(7) 0.097(12) Uani 0.68(7) 1 d D . P H 2
H349 H 0.269486 0.398080 0.352125 0.116 Uiso 0.68(7) 1 calc R U P H 2

loop_
_atom_site_aniso_label
_atom_site_aniso_U_11
_atom_site_aniso_U_22
_atom_site_aniso_U_33
_atom_site_aniso_U_23
_atom_site_aniso_U_13
_atom_site_aniso_U_12
I302 0.119(3) 0.0337(8) 0.0273(14) -0.0050(8) 0.0164(12) 0.0060(9)
I316 0.132(3) 0.071(3) 0.069(4) 0.034(3) 0.057(3) 0.036(2)
I318 0.1267(10) 0.0340(5) 0.1058(9) 0.0027(5) 0.0464(7) 0.0137(5)
I317 0.1206(10) 0.0471(5) 0.0896(8) 0.0374(5) -0.0116(7) -0.0063(6)
I315 0.140(4) 0.0289(17) 0.077(3) -0.0147(14) 0.054(2) -0.0238(16)
I305 0.0842(10) 0.0317(7) 0.0656(11) 0.0043(7) 0.0125(9) -0.0004(6)
I313 0.174(4) 0.036(2) 0.062(4) -0.0071(18) 0.021(3) 0.002(2)
I304 0.123(2) 0.0696(13) 0.0440(14) 0.0226(10) 0.0410(14) 0.0298(14)
I303 0.164(3) 0.0241(12) 0.0760(19) -0.0096(9) 0.0442(16) -0.0008(13)
I301 0.086(2) 0.0971(19) 0.0544(17) -0.0171(12) 0.0075(14) 0.0110(14)
I314 0.082(3) 0.130(4) 0.064(3) -0.042(3) 0.008(2) 0.017(3)
I307 0.2079(18) 0.0606(7) 0.1011(10) -0.0108(6) 0.0322(10) -0.0078(8)
I306 0.136(2) 0.0404(7) 0.0654(9) -0.0119(7) 0.0362(10) 0.0001(9)
I308 0.1114(10) 0.1507(14) 0.0875(8) -0.0245(9) 0.0151(7) 0.0348(9)
I311 0.0643(15) 0.0452(11) 0.096(2) 0.0198(13) 0.0080(12) 0.0004(9)
I312 0.115(2) 0.0588(15) 0.088(2) -0.0015(12) 0.0417(14) -0.0107(14)
Zn38 0.1445(19) 0.027(2) 0.0351(12) 0.0036(13) 0.0458(12) 0.0045(14)
I310 0.186(3) 0.0987(16) 0.0999(15) 0.0374(12) 0.0449(15) 0.0424(17)
I309 0.263(4) 0.0689(11) 0.1087(18) -0.0316(11) 0.097(2) -0.0539(16)
Zn31 0.094(3) 0.038(2) 0.0141(17) 0.0031(12) 0.006(2) 0.009(2)
Zn37 0.147(2) 0.0378(9) 0.0247(7) -0.0028(6) 0.0093(11) 0.0208(11)
Zn39 0.1050(16) 0.0211(7) 0.0641(12) 0.0094(7) 0.0101(10) 0.0036(8)
Zn32 0.128(3) 0.0181(18) 0.0349(17) 0.0018(13) 0.048(2) 0.023(2)
Zn34 0.1151(18) 0.0635(12) 0.0599(11) 0.0003(9) 0.0071(11) 0.0217(12)
Zn33 0.092(3) 0.0304(15) 0.051(2) -0.0017(13) 0.0149(16) -0.0033(14)
Zn35 0.167(4) 0.0506(17) 0.072(2) 0.0144(15) 0.050(2) 0.004(2)
Zn36 0.067(3) 0.043(2) 0.070(3) 0.0087(19) 0.017(2) -0.0073(18)
N328 0.092(7) 0.021(4) 0.025(4) 0.006(3) 0.016(4) 0.006(4)
N327 0.108(8) 0.020(4) 0.022(4) 0.003(3) 0.020(4) 0.003(4)
N323 0.117(10) 0.034(5) 0.027(4) 0.005(4) 0.031(5) 0.009(5)
N326 0.119(9) 0.020(4) 0.025(4) 0.003(3) 0.027(5) 0.005(5)
N332 0.103(9) 0.038(5) 0.034(5) -0.003(4) 0.022(5) -0.001(5)
N329 0.134(10) 0.031(5) 0.028(4) -0.002(4) 0.038(5) 0.002(5)
N334 0.105(8) 0.030(5) 0.030(4) 0.002(4) 0.020(5) 0.000(5)
N330 0.106(9) 0.035(5) 0.044(6) -0.003(4) 0.011(5) -0.004(5)
N322 0.099(8) 0.032(5) 0.032(5) 0.010(4) 0.015(5) 0.006(5)
N302 0.106(9) 0.030(5) 0.036(5) 0.002(4) 0.022(5) 0.008(5)
N333 0.105(9) 0.036(5) 0.023(4) -0.001(4) 0.010(5) -0.003(5)
N303 0.135(11) 0.028(5) 0.039(5) 0.014(4) 0.034(6) 0.015(6)
N331 0.111(9) 0.034(5) 0.045(6) 0.001(4) 0.006(6) 0.005(6)
N315 0.100(9) 0.036(5) 0.058(6) 0.009(5) 0.032(6) 0.009(5)
N336 0.116(10) 0.041(6) 0.040(5) 0.004(5) 0.032(6) -0.006(6)
N314 0.092(8) 0.039(5) 0.064(7) 0.015(5) 0.028(6) 0.006(5)
C399 0.109(11) 0.028(5) 0.026(5) 0.002(4) 0.013(6) -0.003(6)
N325 0.142(11) 0.032(5) 0.023(4) 0.000(4) 0.014(5) 0.014(6)
N305 0.146(11) 0.034(4) 0.042(5) 0.010(4) 0.036(6) 0.018(6)
N321 0.094(9) 0.049(6) 0.045(6) 0.001(5) 0.005(5) -0.009(6)
C398 0.093(10) 0.032(6) 0.023(5) -0.002(4) 0.014(5) 0.006(6)
O3A 0.112(11) 0.051(7) 0.051(7) 0.025(6) -0.001(7) -0.016(7)
N335 0.090(8) 0.043(5) 0.032(5) 0.002(4) 0.017(5) -0.004(5)
N306 0.104(10) 0.044(6) 0.063(7) -0.002(5) 0.025(6) 0.002(6)
N301 0.115(10) 0.039(5) 0.045(6) 0.018(4) 0.029(6) 0.017(6)
N324 0.112(10) 0.046(6) 0.026(5) 0.001(4) 0.012(5) -0.009(6)
C375 0.114(11) 0.026(5) 0.026(5) 0.001(4) 0.026(6) 0.003(6)
N316 0.089(8) 0.037(5) 0.058(6) 0.012(5) 0.023(5) 0.011(5)
C388 0.093(9) 0.029(5) 0.022(5) 0.009(4) 0.017(5) 0.006(5)
N304 0.116(10) 0.038(5) 0.048(6) 0.008(5) 0.026(6) 0.011(6)
C363 0.087(9) 0.035(6) 0.025(5) 0.003(4) 0.016(5) -0.001(6)
C380 0.099(9) 0.032(5) 0.019(5) 0.002(4) 0.012(5) 0.002(6)
C381 0.096(9) 0.030(5) 0.022(5) 0.012(4) 0.020(5) 0.003(5)
N310 0.117(10) 0.047(6) 0.051(6) 0.009(5) 0.010(6) 0.001(6)
C406 0.120(13) 0.032(6) 0.037(6) 0.001(5) 0.032(7) -0.004(7)
C378 0.104(10) 0.026(5) 0.024(5) -0.003(4) 0.026(5) 0.001(5)
C390 0.115(11) 0.021(5) 0.037(6) 0.003(4) 0.017(6) -0.001(6)
C397 0.095(10) 0.036(6) 0.022(5) -0.002(4) 0.018(5) 0.002(6)
C361 0.085(9) 0.027(5) 0.032(5) 0.006(4) 0.014(5) 0.004(5)
C367 0.102(11) 0.041(6) 0.040(6) 0.003(5) 0.024(7) 0.001(7)
C303 0.107(11) 0.038(6) 0.030(5) 0.001(5) 0.017(6) 0.011(6)
C393 0.101(11) 0.039(6) 0.030(5) 0.003(5) 0.012(6) -0.003(6)
C400 0.091(10) 0.041(6) 0.045(6) 0.011(5) 0.028(6) 0.002(6)
O2A 0.085(9) 0.044(7) 0.079(9) -0.017(6) 0.029(7) 0.005(6)
N317 0.199(17) 0.037(6) 0.077(9) 0.009(6) 0.070(10) 0.006(8)
N320 0.109(11) 0.048(7) 0.062(7) 0.012(5) 0.010(7) 0.002(7)
C370 0.097(11) 0.044(7) 0.035(6) 0.015(5) 0.011(6) -0.001(7)
C308 0.118(11) 0.023(5) 0.036(6) 0.003(4) 0.018(6) 0.013(6)
C386 0.124(12) 0.031(6) 0.040(6) 0.014(5) 0.008(7) 0.000(7)
C316 0.104(10) 0.028(5) 0.039(6) 0.006(5) 0.018(6) 0.009(6)
C373 0.117(11) 0.040(6) 0.025(5) 0.004(5) 0.012(6) -0.005(7)
N313 0.119(11) 0.046(6) 0.063(7) 0.012(5) 0.023(7) 0.020(7)
N307 0.115(11) 0.059(8) 0.066(8) 0.012(6) 0.010(7) 0.005(7)
C366 0.097(10) 0.029(6) 0.051(7) -0.012(5) 0.015(6) 0.004(6)
C307 0.112(11) 0.030(6) 0.042(6) 0.009(5) 0.025(6) 0.019(6)
C389 0.093(10) 0.026(5) 0.045(6) 0.004(5) 0.018(6) 0.006(6)
C379 0.089(9) 0.035(5) 0.020(5) 0.006(4) 0.014(5) 0.008(5)
C401 0.134(14) 0.044(7) 0.029(6) 0.017(5) 0.039(7) 0.012(8)
C396 0.109(11) 0.037(6) 0.026(5) 0.003(4) 0.023(6) 0.004(6)
C306 0.114(11) 0.036(6) 0.037(6) 0.011(5) 0.029(6) 0.012(6)
N318 0.096(10) 0.039(7) 0.120(13) 0.000(8) 0.002(9) -0.004(6)
N308 0.096(10) 0.065(8) 0.073(8) 0.013(6) 0.005(7) 0.001(7)
C371 0.120(13) 0.054(8) 0.041(7) 0.020(6) 0.037(7) 0.021(8)
O1A 0.098(10) 0.059(8) 0.075(9) 0.044(7) 0.044(8) 0.030(7)
N309 0.119(12) 0.053(7) 0.065(8) -0.003(6) 0.020(7) 0.004(7)
C362 0.081(10) 0.044(7) 0.049(7) 0.007(5) 0.014(6) -0.012(6)
N312 0.095(8) 0.077(8) 0.066(7) 0.013(6) 0.011(6) 0.006(7)
C383 0.147(14) 0.030(6) 0.043(7) 0.006(5) 0.045(8) 0.002(7)
C382 0.139(13) 0.028(5) 0.030(5) -0.004(4) 0.041(7) -0.004(6)
C403 0.104(12) 0.049(7) 0.037(6) 0.010(5) 0.000(7) -0.006(7)
C342 0.087(10) 0.045(7) 0.046(7) -0.001(5) 0.019(6) 0.003(6)
C339 0.102(12) 0.037(7) 0.087(10) 0.019(7) 0.034(9) 0.015(7)
C407 0.122(14) 0.044(7) 0.034(6) 0.003(5) 0.015(7) -0.001(8)
C384 0.137(14) 0.044(7) 0.035(6) 0.004(5) 0.031(7) -0.004(8)
C352 0.079(9) 0.038(6) 0.068(8) 0.016(6) 0.013(7) -0.005(6)
C305 0.167(16) 0.038(7) 0.027(6) 0.010(5) 0.033(7) 0.016(8)
C408 0.130(13) 0.049(7) 0.041(7) 0.006(6) 0.038(7) -0.013(8)
C360 0.101(11) 0.032(6) 0.058(8) 0.005(6) 0.009(7) -0.007(6)
C374 0.128(12) 0.031(6) 0.021(5) 0.005(4) 0.016(6) 0.001(6)
C385 0.128(12) 0.023(5) 0.033(6) 0.001(4) 0.022(6) -0.008(6)
C392 0.104(13) 0.064(9) 0.060(9) 0.031(7) 0.014(8) -0.002(8)
C309 0.129(12) 0.037(5) 0.029(5) 0.011(4) 0.030(6) 0.021(6)
C387 0.121(12) 0.047(7) 0.032(6) 0.003(5) 0.019(6) -0.006(7)
C343 0.088(9) 0.035(6) 0.049(7) 0.017(5) 0.017(6) 0.009(6)
C301 0.132(13) 0.042(7) 0.041(7) 0.015(5) 0.023(7) -0.006(8)
C302 0.138(13) 0.040(7) 0.029(6) 0.009(5) 0.021(7) -0.004(7)
C344 0.095(11) 0.032(6) 0.065(8) 0.008(6) 0.009(7) 0.003(6)
C310 0.127(12) 0.040(5) 0.037(5) 0.002(4) 0.029(6) 0.015(6)
N311 0.171(18) 0.067(9) 0.081(10) -0.003(8) 0.048(11) 0.011(11)
C395 0.122(14) 0.075(10) 0.034(6) 0.015(6) 0.024(7) 0.005(9)
N319 0.086(10) 0.039(7) 0.178(17) 0.009(8) 0.007(10) -0.013(6)
C318 0.171(18) 0.050(8) 0.042(7) -0.002(6) 0.008(9) 0.010(10)
C325 0.110(14) 0.049(8) 0.071(10) -0.002(7) 0.027(9) 0.004(8)
C304 0.146(14) 0.038(7) 0.039(6) 0.009(5) 0.035(8) 0.010(8)
C402 0.097(11) 0.048(8) 0.068(9) 0.012(7) 0.005(8) -0.010(7)
C376 0.193(18) 0.027(6) 0.031(6) 0.001(5) 0.046(8) -0.006(8)
C7A 0.076(11) 0.022(7) 0.064(10) 0.002(7) 0.004(8) -0.008(7)
C394 0.102(13) 0.092(12) 0.051(8) 0.031(8) 0.023(8) 0.002(10)
C372 0.096(11) 0.059(8) 0.067(9) 0.013(7) 0.031(8) 0.020(8)
C357 0.102(13) 0.045(8) 0.091(12) 0.014(8) -0.009(9) 0.000(8)
C365 0.111(14) 0.058(9) 0.059(8) 0.023(7) 0.028(8) 0.015(9)
C3A 0.075(11) 0.035(8) 0.039(8) -0.005(6) 0.030(7) -0.009(7)
C346 0.115(13) 0.043(7) 0.072(9) 0.006(7) 0.032(9) -0.005(8)
C364 0.082(10) 0.052(8) 0.064(8) 0.015(6) 0.018(7) 0.010(7)
C350 0.085(11) 0.046(8) 0.124(15) 0.038(10) 0.024(10) 0.002(7)
C326 0.095(12) 0.073(10) 0.066(9) 0.020(8) 0.010(8) -0.017(9)
C324 0.119(15) 0.062(10) 0.069(10) 0.017(8) 0.010(9) 0.003(9)
C345 0.109(12) 0.037(7) 0.067(9) 0.020(6) 0.029(8) 0.016(7)
C317 0.146(16) 0.048(8) 0.050(8) -0.003(6) 0.014(9) 0.018(9)
C4A 0.075(10) 0.022(7) 0.051(8) -0.001(6) 0.020(7) 0.004(7)
C327 0.16(2) 0.075(12) 0.065(10) 0.026(9) 0.044(11) 0.015(12)
C5A 0.092(12) 0.032(8) 0.066(10) -0.001(7) 0.036(9) 0.001(8)
C334 0.104(8) 0.062(9) 0.073(9) 0.016(7) 0.007(8) 0.005(8)
C391 0.128(15) 0.068(10) 0.054(8) 0.032(7) 0.025(9) 0.010(9)
C335 0.110(9) 0.100(13) 0.065(9) 0.028(8) 0.022(8) 0.013(9)
C337 0.120(14) 0.059(9) 0.066(9) 0.009(8) 0.013(9) 0.010(9)
C312 0.27(3) 0.038(5) 0.039(7) 0.008(5) 0.069(11) 0.011(9)
C311 0.133(13) 0.042(6) 0.035(5) 0.008(4) 0.030(6) 0.008(7)
C1A 0.118(15) 0.025(7) 0.052(9) -0.006(7) 0.045(10) -0.012(9)
C340 0.164(18) 0.052(8) 0.075(10) -0.003(8) 0.057(11) -0.011(10)
C405 0.108(13) 0.047(8) 0.092(12) 0.024(8) 0.018(9) 0.010(8)
C336 0.104(10) 0.081(11) 0.072(9) 0.016(7) 0.019(8) 0.011(8)
C315 0.146(15) 0.038(7) 0.045(7) 0.005(5) 0.029(8) 0.013(8)
C321 0.118(14) 0.070(10) 0.054(8) 0.009(7) 0.002(8) 0.007(9)
C331 0.18(2) 0.061(10) 0.071(11) -0.012(8) 0.053(13) -0.032(12)
C351 0.140(16) 0.049(8) 0.077(11) 0.008(8) 0.032(10) 0.005(9)
C314 0.118(12) 0.037(6) 0.055(8) 0.014(6) 0.026(8) 0.010(7)
C12A 0.083(12) 0.031(8) 0.068(11) 0.013(8) 0.003(9) -0.005(8)
C8A 0.072(11) 0.034(8) 0.075(11) -0.009(8) 0.005(9) 0.011(8)
C338 0.132(15) 0.042(7) 0.070(9) -0.005(7) 0.024(9) 0.004(8)
C2A 0.093(13) 0.037(8) 0.062(10) -0.017(8) 0.039(9) -0.017(8)
C9A 0.089(14) 0.041(10) 0.107(16) -0.031(11) -0.013(12) 0.007(10)
C319 0.106(16) 0.16(2) 0.080(13) 0.048(14) -0.016(11) 0.010(15)
C377 0.24(2) 0.026(6) 0.040(7) 0.003(5) 0.055(10) 0.010(9)
C347 0.130(15) 0.047(8) 0.096(12) 0.008(8) 0.057(11) 0.008(9)
C341 0.172(19) 0.057(9) 0.074(10) 0.016(8) 0.057(11) 0.014(11)
C353 0.17(2) 0.043(8) 0.084(12) 0.007(8) 0.014(12) -0.001(10)
C313 0.32(3) 0.021(5) 0.044(7) 0.004(5) 0.078(11) 0.004(10)
C354 0.17(2) 0.043(9) 0.114(16) 0.016(10) 0.016(14) 0.004(11)
C11A 0.093(14) 0.028(8) 0.101(15) 0.025(9) -0.021(12) -0.011(9)
C15A 0.094(16) 0.087(16) 0.085(15) 0.055(13) 0.014(12) -0.016(13)
C404 0.16(2) 0.071(11) 0.072(11) 0.043(9) 0.029(12) 0.010(12)
C322 0.14(2) 0.13(2) 0.114(17) 0.072(16) 0.006(14) 0.009(16)
C330 0.19(2) 0.052(10) 0.101(15) -0.024(10) 0.040(15) -0.022(13)
C323 0.107(17) 0.096(16) 0.18(3) 0.053(17) -0.030(17) -0.027(13)
C448 0.18(4) 0.044(7) 0.076(11) 0.011(7) 0.040(16) 0.009(12)
C449 0.18(4) 0.044(7) 0.076(11) 0.011(7) 0.040(16) 0.009(12)
C320 0.121(18) 0.099(16) 0.134(19) 0.060(14) -0.005(14) 0.001(13)
C13A 0.095(15) 0.045(10) 0.080(13) 0.011(10) 0.007(11) 0.011(10)
C328 0.16(2) 0.072(12) 0.125(17) 0.047(12) 0.059(15) 0.029(13)
C10A 0.101(16) 0.038(10) 0.133(19) -0.022(12) -0.029(15) 0.007(11)
C369 0.099(14) 0.16(2) 0.112(16) 0.091(16) 0.017(11) -0.020(13)
C329 0.13(2) 0.14(2) 0.111(17) 0.055(16) 0.036(15) 0.034(17)
C368 0.133(18) 0.113(17) 0.104(15) 0.077(14) 0.023(13) -0.004(14)
C14A 0.17(3) 0.10(2) 0.12(2) -0.056(18) 0.09(2) -0.012(19)
C333 0.102(11) 0.16(2) 0.17(2) 0.118(19) 0.009(13) 0.006(14)
C332 0.097(10) 0.22(3) 0.18(2) 0.14(2) 0.020(14) 0.026(15)
I416 0.156(4) 0.066(2) 0.052(2) 0.0403(19) 0.0742(19) 0.0515(19)
Zn48 0.1445(19) 0.027(2) 0.0351(12) 0.0036(13) 0.0458(12) 0.0045(14)
I415 0.333(14) 0.044(3) 0.060(3) -0.0217(19) 0.090(5) -0.053(5)
I414 0.195(6) 0.177(6) 0.044(2) -0.040(2) -0.001(2) 0.104(4)
Zn47 0.147(2) 0.0378(9) 0.0247(7) -0.0028(6) 0.0093(11) 0.0208(11)
I413 0.386(10) 0.0322(18) 0.0198(13) -0.0057(12) 0.036(3) -0.035(3)
I409 0.42(3) 0.127(9) 0.44(3) -0.191(15) 0.36(3) -0.155(14)
Zn45 0.31(3) 0.039(5) 0.132(14) 0.004(7) 0.175(17) 0.028(10)
I410 0.69(5) 0.203(15) 0.089(6) 0.090(8) 0.169(15) 0.31(3)
I411 0.136(4) 0.087(3) 0.316(13) 0.118(6) -0.071(6) -0.032(3)
Zn46 0.103(5) 0.035(3) 0.239(13) 0.015(5) -0.020(7) 0.003(3)
I412 0.143(4) 0.111(5) 0.375(16) -0.109(8) 0.024(6) 0.032(3)
Zn43 0.153(16) 0.041(7) 0.075(14) -0.007(8) -0.016(12) 0.036(8)
I405 0.114(5) 0.032(3) 0.100(6) 0.006(4) -0.012(5) 0.002(3)
I406 0.108(7) 0.156(12) 0.39(2) -0.204(15) -0.004(12) 0.007(8)
I404 0.265(9) 0.125(5) 0.137(6) 0.076(5) 0.137(7) 0.107(6)
Zn42 0.175(9) 0.041(5) 0.054(4) 0.008(3) 0.073(5) 0.051(5)
I403 0.276(11) 0.049(4) 0.195(9) -0.034(4) 0.138(8) -0.008(5)
C6A 0.134(16) 0.019(7) 0.065(11) 0.014(7) 0.056(11) 0.018(9)
Zn41 0.126(9) 0.051(5) 0.050(7) 0.004(4) -0.010(5) 0.037(5)
I401 0.128(6) 0.144(7) 0.109(6) -0.029(5) -0.019(5) 0.045(5)
I402 0.230(8) 0.0353(18) 0.044(3) -0.0063(19) -0.001(5) 0.014(3)
C355 0.092(7) 0.110(9) 0.218(15) 0.084(10) -0.031(9) -0.018(7)
C356 0.092(7) 0.110(9) 0.218(15) 0.084(10) -0.031(9) -0.018(7)
C359 0.092(7) 0.110(9) 0.218(15) 0.084(10) -0.031(9) -0.018(7)
C358 0.092(7) 0.110(9) 0.218(15) 0.084(10) -0.031(9) -0.018(7)
C348 0.18(4) 0.044(7) 0.076(11) 0.011(7) 0.040(16) 0.009(12)
C349 0.18(4) 0.044(7) 0.076(11) 0.011(7) 0.040(16) 0.009(12)

loop_
_atom_type_symbol
_atom_type_description
_atom_type_scat_dispersion_real
_atom_type_scat_dispersion_imag
_atom_type_scat_source
C C 0.0181 0.0091 'International Tables Vol C Tables 4.2.6.8 and 6.1.1.4'
H H 0.0000 0.0000 'International Tables Vol C Tables 4.2.6.8 and 6.1.1.4'
I I -0.3257 6.8362 'International Tables Vol C Tables 4.2.6.8 and 6.1.1.4'
N N 0.0311 0.0180 'International Tables Vol C Tables 4.2.6.8 and 6.1.1.4'
O O 0.0492 0.0322 'International Tables Vol C Tables 4.2.6.8 and 6.1.1.4'
Zn Zn -1.5491 0.6778 'International Tables Vol C Tables 4.2.6.8 and 6.1.1.4'

loop_
_exptl_crystal_face_index_h
_exptl_crystal_face_index_k
_exptl_crystal_face_index_l
_exptl_crystal_face_perp_dist
-2 0 -1 0.0903
2 -1 0 0.0753
2 1 2 0.1018
-2 1 0 0.0807
-1 -2 -2 0.0798
-2 0 1 0.0462
2 0 -1 0.0288
-1 0 0 0.0835
1 0 0 0.0619
-2 -1 0 0.0697
2 1 0 0.0891
-2 1 -1 0.0886
2 -1 1 0.0886
1 0 2 0.0820
-1 0 -2 0.0887

loop_
_geom_angle_atom_site_label_1
_geom_angle_atom_site_label_2
_geom_angle_atom_site_label_3
_geom_angle
_geom_angle_site_symmetry_1
_geom_angle_site_symmetry_3
_geom_angle_publ_flag
I316 Zn38 I315 128.8(9) . . ?
N323 Zn38 I316 111.1(7) 6_576 . ?
N323 Zn38 I315 104.3(8) 6_576 . ?
N329 Zn38 I316 102.4(7) . . ?
N329 Zn38 I315 107.3(6) . . ?
N329 Zn38 N323 98.9(9) . 6_576 ?
I301 Zn31 I302 123.6(3) . . ?
N335 Zn31 I302 109.0(5) 3_434 . ?
N335 Zn31 I301 106.5(4) 3_434 . ?
N335 Zn31 N301 103.0(5) 3_434 . ?
N301 Zn31 I302 107.2(4) . . ?
N301 Zn31 I301 105.7(5) . . ?
I313 Zn37 I314 125.3(5) . . ?
N325 Zn37 I313 109.8(6) . . ?
N325 Zn37 I314 105.7(6) . . ?
N324 Zn37 I313 106.2(6) . . ?
N324 Zn37 I314 105.5(6) . . ?
N324 Zn37 N325 101.8(6) . . ?
I317 Zn39 I318 120.45(9) . . ?
N330 Zn39 I318 106.9(3) . . ?
N330 Zn39 I317 110.3(3) . . ?
N331 Zn39 I318 107.4(3) . . ?
N331 Zn39 I317 108.5(3) . . ?
N331 Zn39 N330 101.6(5) . . ?
I304 Zn32 I303 127.6(3) . . ?
N336 Zn32 I304 108.5(5) 8_465 . ?
N336 Zn32 I303 103.3(4) 8_465 . ?
N305 Zn32 I304 104.8(5) . . ?
N305 Zn32 I303 111.5(5) . . ?
N305 Zn32 N336 96.8(5) . 8_465 ?
I308 Zn34 I307 124.78(10) . . ?
N313 Zn34 I307 107.2(4) . . ?
N313 Zn34 I308 106.6(4) . . ?
N313 Zn34 N312 102.7(5) . . ?
N312 Zn34 I307 105.8(4) . . ?
N312 Zn34 I308 107.7(4) . . ?
I306 Zn33 I305 121.0(2) . . ?
N306 Zn33 I305 109.7(4) . . ?
N306 Zn33 I306 107.4(4) . . ?
N307 Zn33 I305 105.5(4) . . ?
N307 Zn33 I306 109.4(4) . . ?
N307 Zn33 N306 102.2(6) . . ?
I310 Zn35 I309 126.98(19) . . ?
N317 Zn35 I310 107.5(5) . . ?
N317 Zn35 I309 106.2(5) . . ?
N317 Zn35 N311 97.3(6) . 6_566 ?
N311 Zn35 I310 111.9(6) 6_566 . ?
N311 Zn35 I309 102.9(6) 6_566 . ?
I312 Zn36 I311 121.2(3) . . ?
N318 Zn36 I311 107.8(5) . . ?
N318 Zn36 I312 110.1(5) . . ?
N319 Zn36 I311 101.8(5) . . ?
N319 Zn36 I312 114.3(6) . . ?
N319 Zn36 N318 99.2(6) . . ?
C379 N328 C380 114.1(9) . . ?
C379 N327 C378 115.5(9) . . ?
C366 N323 Zn38 124.1(11) . 6_575 ?
C366 N323 C365 117.1(11) . . ?
C366 N323 Zn48 123.4(11) . 6_575 ?
C365 N323 Zn38 118.7(9) . 6_575 ?
C365 N323 Zn48 119.4(9) . 6_575 ?
C378 N326 C380 115.7(9) . . ?
C398 N332 C396 113.8(12) . . ?
C383 N329 Zn38 119.5(10) . . ?
C383 N329 C384 117.3(10) . . ?
C383 N329 Zn48 122.6(10) . . ?
C383 N329 Zn58 122(3) . . ?
C384 N329 Zn38 123.1(9) . . ?
C384 N329 Zn48 120.0(9) . . ?
C384 N329 Zn58 115(2) . . ?
C398 N334 C397 112.4(12) . . ?
C390 N330 Zn39 122.7(8) . . ?
C390 N330 C386 117.1(10) . . ?
C390 N330 Zn49 106.0(10) . . ?
C386 N330 Zn39 120.1(8) . . ?
C386 N330 Zn49 136.7(10) . . ?
C361 N322 C362 112.8(12) . . ?
C306 N302 C308 114.6(10) . . ?
C397 N333 C396 114.8(11) . . ?
C307 N303 C306 115.6(11) . . ?
C395 N331 Zn39 123.0(10) . . ?
C395 N331 Zn49 137.3(12) . . ?
C391 N331 Zn39 122.0(12) . . ?
C391 N331 C395 115.0(15) . . ?
C391 N331 Zn49 107.0(13) . . ?
C343 N315 C342 115.3(11) . . ?
C408 N336 Zn32 121.7(12) . 8_566 ?
C408 N336 C404 117.8(13) . . ?
C408 N336 Zn42 126.2(13) . 8_566 ?
C404 N336 Zn32 119.5(10) . 8_566 ?
C404 N336 Zn42 115.0(11) . 8_566 ?
C342 N314 C344 112.4(11) . . ?
C400 C399 C397 118.7(14) . . ?
C403 C399 C397 122.3(11) . . ?
C403 C399 C400 119.0(12) . . ?
C373 N325 Zn37 123.1(9) . . ?
C373 N325 Zn47 122.6(9) . . ?
C373 N325 Zn57 109(3) . . ?
C377 N325 Zn37 119.0(9) . . ?
C377 N325 C373 117.3(10) . . ?
C377 N325 Zn47 119.6(9) . . ?
C377 N325 Zn57 133(3) . . ?
C312 N305 Zn32 121.9(9) . . ?
C312 N305 C311 116.0(11) . . ?
C311 N305 Zn32 121.6(9) . . ?
C311 N305 Zn42 128.5(10) . . ?
C361 N321 C360 116.0(12) . . ?
N332 C398 N334 127.4(11) . . ?
N332 C398 C406 117.8(11) . . ?
N334 C398 C406 114.7(13) . . ?
C12A O3A C15A 118.4(17) . . ?
Zn31 N335 Zn41 6.0(5) 3_566 3_566 ?
C401 N335 Zn31 118.5(8) . 3_566 ?
C401 N335 C402 115.9(12) . . ?
C401 N335 Zn41 124.2(9) . 3_566 ?
C402 N335 Zn31 125.6(11) . 3_566 ?
C402 N335 Zn41 119.9(11) . 3_566 ?
C318 N306 Zn33 115.5(10) . . ?
C318 N306 Zn43 128.3(11) . . ?
C318 N306 Zn53 142.3(14) . . ?
C314 N306 Zn33 126.3(9) . . ?
C314 N306 C318 118.2(12) . . ?
C314 N306 Zn43 113.3(10) . . ?
C314 N306 Zn53 98.5(12) . . ?
C305 N301 Zn31 120.7(8) . . ?
C305 N301 C301 117.5(11) . . ?
C305 N301 Zn41 120.3(10) . . ?
C301 N301 Zn31 121.7(9) . . ?
C301 N301 Zn41 120.6(10) . . ?
C372 N324 Zn37 122.8(12) . . ?
C372 N324 C368 117.5(13) . . ?
C372 N324 Zn47 123.8(12) . . ?
C372 N324 Zn57 144(2) . . ?
C368 N324 Zn37 119.4(10) . . ?
C368 N324 Zn47 118.4(10) . . ?
C368 N324 Zn57 98.9(18) . . ?
C374 C375 C378 121.9(10) . . ?
C374 C375 C376 117.4(10) . . ?
C376 C375 C378 120.6(11) . . ?
C343 N316 C344 113.1(11) . . ?
C389 C388 C380 121.8(9) . . ?
C387 C388 C380 120.6(10) . . ?
C387 C388 C389 117.6(11) . . ?
C308 N304 C307 115.3(11) . . ?
C367 C363 C361 120.7(11) . . ?
C367 C363 C364 119.4(12) . . ?
C364 C363 C361 119.8(13) . . ?
N328 C380 C388 117.5(9) . . ?
N326 C380 N328 125.0(10) . . ?
N326 C380 C388 117.3(9) . . ?
C382 C381 C379 120.6(10) . . ?
C382 C381 C385 117.6(9) . . ?
C385 C381 C379 121.7(10) . . ?
C325 N310 C326 112.4(16) . . ?
C407 C406 C398 123.4(13) . . ?
C407 C406 C405 118.6(13) . . ?
C405 C406 C398 118.0(16) . . ?
N327 C378 C375 117.6(9) . . ?
N326 C378 N327 123.4(9) . . ?
N326 C378 C375 118.9(9) . . ?
N330 C390 H390 118.4 . . ?
N330 C390 C389 123.3(11) . . ?
C389 C390 H390 118.4 . . ?
N334 C397 C399 115.5(13) . . ?
N333 C397 N334 126.0(11) . . ?
N333 C397 C399 118.4(11) . . ?
N322 C361 C363 115.2(12) . . ?
N321 C361 N322 126.6(11) . . ?
N321 C361 C363 118.1(11) . . ?
C363 C367 H367 120.0 . . ?
C363 C367 C366 120.0(13) . . ?
C366 C367 H367 120.0 . . ?
C302 C303 C306 122.9(11) . . ?
C302 C303 C304 117.0(11) . . ?
C304 C303 C306 120.0(11) . . ?
C392 C393 C396 120.9(12) . . ?
C392 C393 C394 117.8(16) . . ?
C394 C393 C396 121.3(12) . . ?
C399 C400 H400 121.1 . . ?
C399 C400 C401 117.8(14) . . ?
C401 C400 H400 121.1 . . ?
C8A O2A C14A 117.7(17) . . ?
C347 N317 Zn35 122.5(10) . . ?
C347 N317 C448 112(3) . . ?
C347 N317 Zn45 109.3(12) . . ?
C347 N317 C348 119.8(15) . . ?
C448 N317 Zn35 122.7(19) . . ?
C348 N317 Zn45 130.3(14) . . ?
C362 N320 C360 115.5(13) . . ?
C371 C370 C362 122.6(12) . . ?
C371 C370 C369 117.0(14) . . ?
C369 C370 C362 120.2(15) . . ?
N302 C308 C316 118.6(10) . . ?
N304 C308 N302 124.9(11) . . ?
N304 C308 C316 116.2(10) . . ?
N330 C386 H386 118.2 . . ?
C387 C386 N330 123.5(11) . . ?
C387 C386 H386 118.2 . . ?
C317 C316 C308 119.1(11) . . ?
C317 C316 C315 116.5(12) . . ?
C315 C316 C308 124.4(11) . . ?
N325 C373 H373 118.6 . . ?
N325 C373 C374 122.8(12) . . ?
C374 C373 H373 118.6 . . ?
C337 N313 Zn34 121.8(11) . . ?
C341 N313 Zn34 120.0(11) . . ?
C341 N313 C337 118.0(14) . . ?
C319 N307 Zn33 126.2(13) . . ?
C319 N307 Zn43 114.5(13) . . ?
C319 N307 Zn53 97.4(15) . . ?
C323 N307 Zn33 118.6(16) . . ?
C323 N307 C319 115.1(19) . . ?
C323 N307 Zn43 130.1(16) . . ?
C323 N307 Zn53 145.2(18) . . ?
N323 C366 C367 121.8(14) . . ?
N323 C366 H366 119.1 . . ?
C367 C366 H366 119.1 . . ?
N303 C307 N304 124.0(11) . . ?
N303 C307 C309 119.7(11) . . ?
N304 C307 C309 116.1(11) . . ?
C388 C389 H389 120.6 . . ?
C390 C389 C388 118.8(11) . . ?
C390 C389 H389 120.6 . . ?
N328 C379 C381 117.2(9) . . ?
N327 C379 N328 126.2(9) . . ?
N327 C379 C381 116.5(10) . . ?
N335 C401 C400 123.9(13) . . ?
N335 C401 H401 118.0 . . ?
C400 C401 H401 118.0 . . ?
N332 C396 N333 125.5(14) . . ?
N332 C396 C393 117.8(12) . . ?
N333 C396 C393 116.7(11) . . ?
N302 C306 N303 125.3(11) . . ?
N302 C306 C303 119.4(10) . . ?
N303 C306 C303 115.3(11) . . ?
C350 N318 Zn36 129.1(12) . . ?
C350 N318 C354 120.8(15) . . ?
C350 N318 Zn46 110.8(13) . . ?
C354 N318 Zn36 110.0(14) . . ?
C354 N318 Zn46 128.1(15) . . ?
C326 N308 C324 115.5(15) . . ?
C370 C371 H371 120.0 . . ?
C370 C371 C372 120.1(13) . . ?
C372 C371 H371 120.0 . . ?
C13A O1A H1A 109.5 . . ?
C325 N309 C324 115.9(15) . . ?
N322 C362 C370 116.9(13) . . ?
N320 C362 N322 125.5(13) . . ?
N320 C362 C370 117.6(11) . . ?
C336 N312 Zn34 124.7(13) . . ?
C336 N312 C332 119.5(16) . . ?
C332 N312 Zn34 115.6(12) . . ?
N329 C383 H383 118.9 . . ?
N329 C383 C382 122.3(12) . . ?
C382 C383 H383 118.9 . . ?
C381 C382 H382 119.8 . . ?
C383 C382 C381 120.4(11) . . ?
C383 C382 H382 119.8 . . ?
C399 C403 H403 120.7 . . ?
C402 C403 C399 118.6(13) . . ?
C402 C403 H403 120.7 . . ?
N315 C342 C339 115.5(12) . . ?
N314 C342 N315 125.4(12) . . ?
N314 C342 C339 119.1(12) . . ?
C340 C339 C342 121.3(13) . . ?
C338 C339 C342 123.3(14) . . ?
C338 C339 C340 115.3(16) . . ?
C406 C407 H407 120.1 . . ?
C406 C407 C408 119.7(14) . . ?
C408 C407 H407 120.1 . . ?
N329 C384 H384 118.7 . . ?
N329 C384 C385 122.6(11) . . ?
C385 C384 H384 118.7 . . ?
C351 C352 C344 122.2(14) . . ?
C353 C352 C344 120.2(13) . . ?
C353 C352 C351 117.6(14) . . ?
N301 C305 H305 118.2 . . ?
N301 C305 C304 123.6(12) . . ?
C304 C305 H305 118.2 . . ?
N336 C408 C407 122.9(17) . . ?
N336 C408 H408 118.5 . . ?
C407 C408 H408 118.5 . . ?
N321 C360 C357 119.8(13) . . ?
N320 C360 N321 123.4(15) . . ?
N320 C360 C357 116.7(13) . . ?
C375 C374 H374 120.1 . . ?
C373 C374 C375 119.8(11) . . ?
C373 C374 H374 120.1 . . ?
C381 C385 H385 120.1 . . ?
C384 C385 C381 119.8(11) . . ?
C384 C385 H385 120.1 . . ?
C393 C392 H392 120.2 . . ?
C393 C392 C391 119.6(14) . . ?
C391 C392 H392 120.2 . . ?
C310 C309 C307 122.3(11) . . ?
C313 C309 C307 118.7(11) . . ?
C313 C309 C310 118.9(11) . . ?
C388 C387 H387 120.2 . . ?
C386 C387 C388 119.6(12) . . ?
C386 C387 H387 120.2 . . ?
N315 C343 N316 126.7(11) . . ?
N315 C343 C345 117.6(12) . . ?
N316 C343 C345 115.7(12) . . ?
N301 C301 H301 118.9 . . ?
C302 C301 N301 122.2(13) . . ?
C302 C301 H301 118.9 . . ?
C303 C302 H302 119.8 . . ?
C301 C302 C303 120.5(11) . . ?
C301 C302 H302 119.8 . . ?
N314 C344 C352 117.0(12) . . ?
N316 C344 N314 127.0(12) . . ?
N316 C344 C352 115.8(13) . . ?
C309 C310 H310 121.3 . . ?
C311 C310 C309 117.4(11) . . ?
C311 C310 H310 121.3 . . ?
Zn35 N311 Zn45 28.3(6) 6_565 6_565 ?
C330 N311 Zn35 117.6(18) . 6_565 ?
C330 N311 C329 123(2) . . ?
C330 N311 Zn45 146(2) . 6_565 ?
C329 N311 Zn35 118.1(15) . 6_565 ?
C329 N311 Zn45 89.9(15) . 6_565 ?
N331 C395 H395 118.6 . . ?
C394 C395 N331 122.7(14) . . ?
C394 C395 H395 118.6 . . ?
C355 N319 Zn46 112.9(15) . . ?
C359 N319 Zn46 129.7(15) . . ?
C359 N319 C355 116.8(19) . . ?
N306 C318 H318 119.5 . . ?
N306 C318 C317 121.1(14) . . ?
C317 C318 H318 119.5 . . ?
N310 C325 C327 115.5(18) . . ?
N309 C325 N310 125.2(15) . . ?
N309 C325 C327 119.1(17) . . ?
C303 C304 H304 120.5 . . ?
C305 C304 C303 119.1(12) . . ?
C305 C304 H304 120.5 . . ?
N335 C402 C403 124.5(16) . . ?
N335 C402 H402 117.8 . . ?
C403 C402 H402 117.8 . . ?
C375 C376 H376 120.4 . . ?
C377 C376 C375 119.2(12) . . ?
C377 C376 H376 120.4 . . ?
C12A C7A C4A 121.1(13) . . ?
C12A C7A C8A 118.5(12) . . ?
C8A C7A C4A 120.4(13) . . ?
C393 C394 H394 119.7 . . ?
C395 C394 C393 120.6(14) . . ?
C395 C394 H394 119.7 . . ?
N324 C372 C371 124.0(16) . . ?
N324 C372 H372 118.0 . . ?
C371 C372 H372 118.0 . . ?
C356 C357 C360 121.7(17) . . ?
C358 C357 C360 122.3(15) . . ?
C358 C357 C356 116(2) . . ?
N323 C365 H365 118.9 . . ?
C364 C365 N323 122.2(14) . . ?
C364 C365 H365 118.9 . . ?
C4A C3A H3A 119.9 . . ?
C2A C3A H3A 119.9 . . ?
C2A C3A C4A 120.3(12) . . ?
C345 C346 H346 120.7 . . ?
C345 C346 C347 118.7(15) . . ?
C347 C346 H346 120.7 . . ?
C363 C364 H364 120.3 . . ?
C365 C364 C363 119.4(15) . . ?
C365 C364 H364 120.3 . . ?
N318 C350 H350 117.8 . . ?
N318 C350 C351 124.3(16) . . ?
C351 C350 H350 117.8 . . ?
N310 C326 C334 115.5(16) . . ?
N308 C326 N310 127.1(16) . . ?
N308 C326 C334 117.4(14) . . ?
N308 C324 N309 123.7(19) . . ?
N308 C324 C321 118.4(15) . . ?
N309 C324 C321 117.8(15) . . ?
C346 C345 C343 121.7(14) . . ?
C346 C345 C449 116(2) . . ?
C346 C345 C349 119.4(14) . . ?
C449 C345 C343 118.1(16) . . ?
C349 C345 C343 118.8(14) . . ?
C316 C317 C318 121.2(14) . . ?
C316 C317 H317 119.4 . . ?
C318 C317 H317 119.4 . . ?
C3A C4A C7A 119.9(12) . . ?
C3A C4A C5A 120.4(11) . . ?
C5A C4A C7A 119.7(13) . . ?
C331 C327 C325 122.5(18) . . ?
C331 C327 C328 114(2) . . ?
C328 C327 C325 123(2) . . ?
C4A C5A C13A 120.2(13) . . ?
C6A C5A C4A 118.3(12) . . ?
C6A C5A C13A 121.5(14) . . ?
C335 C334 C326 123.1(16) . . ?
C333 C334 C326 121.2(18) . . ?
C333 C334 C335 115.6(16) . . ?
N331 C391 C392 124.1(14) . . ?
N331 C391 H391 118.0 . . ?
C392 C391 H391 118.0 . . ?
C334 C335 H335 119.4 . . ?
C336 C335 C334 121.3(17) . . ?
C336 C335 H335 119.4 . . ?
N313 C337 H337 119.2 . . ?
N313 C337 C338 121.6(16) . . ?
C338 C337 H337 119.2 . . ?
N305 C312 H312 117.4 . . ?
N305 C312 C313 125.2(13) . . ?
C313 C312 H312 117.4 . . ?
N305 C311 C310 124.8(13) . . ?
N305 C311 H311 117.6 . . ?
C310 C311 H311 117.6 . . ?
C2A C1A H1AA 120.1 . . ?
C2A C1A C6A 119.8(11) . . ?
C6A C1A H1AA 120.1 . . ?
C339 C340 H340 119.9 . . ?
C341 C340 C339 120.2(16) . . ?
C341 C340 H340 119.9 . . ?
C406 C405 H405 121.4 . . ?
C406 C405 C404 117.2(18) . . ?
C404 C405 H405 121.4 . . ?
N312 C336 C335 122.1(19) . . ?
N312 C336 H336 118.9 . . ?
C335 C336 H336 118.9 . . ?
C316 C315 H315 119.7 . . ?
C314 C315 C316 120.7(13) . . ?
C314 C315 H315 119.7 . . ?
C322 C321 C324 121.5(16) . . ?
C320 C321 C324 121.5(18) . . ?
C320 C321 C322 117(2) . . ?
C327 C331 H331 117.9 . . ?
C327 C331 C330 124(2) . . ?
C330 C331 H331 117.9 . . ?
C352 C351 H351 121.5 . . ?
C350 C351 C352 117.0(17) . . ?
C350 C351 H351 121.5 . . ?
N306 C314 C315 122.3(12) . . ?
N306 C314 H314 118.8 . . ?
C315 C314 H314 118.8 . . ?
O3A C12A C7A 114.5(12) . . ?
O3A C12A C11A 125.1(15) . . ?
C11A C12A C7A 120.2(14) . . ?
O2A C8A C7A 115.0(12) . . ?
O2A C8A C9A 124.7(15) . . ?
C9A C8A C7A 120.3(14) . . ?
C339 C338 C337 121.9(16) . . ?
C339 C338 H338 119.1 . . ?
C337 C338 H338 119.1 . . ?
C3A C2A H2A 120.0 . . ?
C1A C2A C3A 120.1(13) . . ?
C1A C2A H2A 120.0 . . ?
C8A C9A H9A 120.0 . . ?
C10A C9A C8A 120.0(16) . . ?
C10A C9A H9A 120.0 . . ?
N307 C319 H319 116.4 . . ?
N307 C319 C320 127.2(18) . . ?
C320 C319 H319 116.4 . . ?
N325 C377 C376 123.3(13) . . ?
N325 C377 H377 118.3 . . ?
C376 C377 H377 118.3 . . ?
N317 C347 C346 121.6(15) . . ?
N317 C347 H347 119.2 . . ?
C346 C347 H347 119.2 . . ?
N313 C341 C340 122.9(15) . . ?
N313 C341 H341 118.5 . . ?
C340 C341 H341 118.5 . . ?
C352 C353 H353 119.2 . . ?
C352 C353 C354 121.6(17) . . ?
C354 C353 H353 119.2 . . ?
C309 C313 C312 117.4(13) . . ?
C309 C313 H313 121.3 . . ?
C312 C313 H313 121.3 . . ?
N318 C354 C353 119(2) . . ?
N318 C354 H354 120.7 . . ?
C353 C354 H354 120.7 . . ?
C12A C11A H11A 119.8 . . ?
C12A C11A C10A 120.4(15) . . ?
C10A C11A H11A 119.8 . . ?
O3A C15A H15A 109.5 . . ?
O3A C15A H15B 109.5 . . ?
O3A C15A H15C 109.5 . . ?
H15A C15A H15B 109.5 . . ?
H15A C15A H15C 109.5 . . ?
H15B C15A H15C 109.5 . . ?
N336 C404 C405 123.4(16) . . ?
N336 C404 H404 118.3 . . ?
C405 C404 H404 118.3 . . ?
C321 C322 H322 120.9 . . ?
C321 C322 C323 118.2(19) . . ?
C323 C322 H322 120.9 . . ?
N311 C330 C331 118(3) . . ?
N311 C330 H330 120.9 . . ?
C331 C330 H330 120.9 . . ?
N307 C323 C322 125(2) . . ?
N307 C323 H323 117.7 . . ?
C322 C323 H323 117.7 . . ?
N317 C448 H448 119.9 . . ?
N317 C448 C449 120(3) . . ?
C449 C448 H448 119.9 . . ?
C345 C449 H449 121.2 . . ?
C448 C449 C345 118(3) . . ?
C448 C449 H449 121.2 . . ?
C321 C320 C319 117(2) . . ?
C321 C320 H320 121.4 . . ?
C319 C320 H320 121.4 . . ?
O1A C13A C5A 113.9(17) . . ?
O1A C13A H13A 108.8 . . ?
O1A C13A H13B 108.8 . . ?
C5A C13A H13A 108.8 . . ?
C5A C13A H13B 108.8 . . ?
H13A C13A H13B 107.7 . . ?
C327 C328 H328 118.2 . . ?
C327 C328 C329 124(3) . . ?
C329 C328 H328 118.2 . . ?
C9A C10A C11A 120.5(15) . . ?
C9A C10A H10A 119.7 . . ?
C11A C10A H10A 119.7 . . ?
C370 C369 H369 121.2 . . ?
C368 C369 C370 117.6(19) . . ?
C368 C369 H369 121.2 . . ?
N311 C329 C328 116(2) . . ?
N311 C329 H329 121.9 . . ?
C328 C329 H329 121.9 . . ?
N324 C368 C369 123.7(17) . . ?
N324 C368 H368 118.1 . . ?
C369 C368 H368 118.1 . . ?
O2A C14A H14A 109.5 . . ?
O2A C14A H14B 109.5 . . ?
O2A C14A H14C 109.5 . . ?
H14A C14A H14B 109.5 . . ?
H14A C14A H14C 109.5 . . ?
H14B C14A H14C 109.5 . . ?
C334 C333 H333 119.7 . . ?
C334 C333 C332 121(2) . . ?
C332 C333 H333 119.7 . . ?
N312 C332 C333 120(2) . . ?
N312 C332 H332 119.8 . . ?
C333 C332 H332 119.8 . . ?
N323 Zn48 N329 102.8(9) 6_576 . ?
N323 Zn48 I416 107.8(7) 6_576 . ?
N323 Zn48 I415 110.8(8) 6_576 . ?
N329 Zn48 I416 105.6(7) . . ?
N329 Zn48 I415 107.7(7) . . ?
I416 Zn48 I415 120.6(8) . . ?
N325 Zn47 I414 105.9(5) . . ?
N325 Zn47 I413 106.9(5) . . ?
N324 Zn47 N325 102.5(6) . . ?
N324 Zn47 I414 109.5(6) . . ?
N324 Zn47 I413 105.5(5) . . ?
I413 Zn47 I414 124.5(5) . . ?
N330 Zn49 N331 98.5(8) . . ?
N330 Zn49 I417 102.5(9) . . ?
N330 Zn49 I418 105.5(9) . . ?
N331 Zn49 I417 104.9(9) . . ?
N331 Zn49 I418 130.1(11) . . ?
I417 Zn49 I418 111.5(9) . . ?
N317 Zn45 N311 94.1(8) . 6_566 ?
N317 Zn45 I409 118.2(8) . . ?
N317 Zn45 I410 95.7(7) . . ?
N311 Zn45 I409 125.6(9) 6_566 . ?
N311 Zn45 I410 90.0(9) 6_566 . ?
I410 Zn45 I409 125.1(7) . . ?
N318 Zn46 I411 116.1(7) . . ?
N318 Zn46 I412 100.4(6) . . ?
N319 Zn46 N318 101.8(6) . . ?
N319 Zn46 I411 116.7(7) . . ?
N319 Zn46 I412 96.4(8) . . ?
I411 Zn46 I412 121.8(4) . . ?
N306 Zn43 I405 115.1(7) . . ?
N306 Zn43 I406 100.7(7) . . ?
N307 Zn43 N306 103.0(8) . . ?
N307 Zn43 I405 115.0(8) . . ?
N307 Zn43 I406 102.1(8) . . ?
I406 Zn43 I405 118.6(7) . . ?
N325 Zn57 I513 123(5) . . ?
N325 Zn57 I514 91(3) . . ?
N324 Zn57 N325 102(3) . . ?
N324 Zn57 I513 112(4) . . ?
N324 Zn57 I514 105(4) . . ?
I513 Zn57 I514 120(3) . . ?
N329 Zn58 I516 121(4) . . ?
N329 Zn58 I515 93(4) . . ?
I516 Zn58 I515 129(4) . . ?
N336 Zn42 N305 106.5(7) 8_465 . ?
N336 Zn42 I404 106.3(8) 8_465 . ?
N336 Zn42 I403 108.8(7) 8_465 . ?
N305 Zn42 I404 103.0(6) . . ?
N305 Zn42 I403 104.9(7) . . ?
I404 Zn42 I403 125.9(6) . . ?
C5A C6A C1A 121.2(12) . . ?
C5A C6A H6A 119.4 . . ?
C1A C6A H6A 119.4 . . ?
N335 Zn41 I401 109.6(7) 3_434 . ?
N335 Zn41 I402 105.3(6) 3_434 . ?
N301 Zn41 N335 97.2(8) . 3_434 ?
N301 Zn41 I401 110.6(7) . . ?
N301 Zn41 I402 103.0(6) . . ?
I401 Zn41 I402 127.0(7) . . ?
N306 Zn53 I506 94.9(12) . . ?
N306 Zn53 I505 119.5(17) . . ?
N307 Zn53 N306 92.7(16) . . ?
N307 Zn53 I506 76.6(13) . . ?
N307 Zn53 I505 131.5(18) . . ?
I505 Zn53 I506 129.2(17) . . ?
N319 C355 H355 118.4 . . ?
C356 C355 N319 123(2) . . ?
C356 C355 H355 118.4 . . ?
C357 C356 H356 119.7 . . ?
C355 C356 C357 121(2) . . ?
C355 C356 H356 119.7 . . ?
N319 C359 H359 118.7 . . ?
N319 C359 C358 123(2) . . ?
C358 C359 H359 118.7 . . ?
C357 C358 C359 121(2) . . ?
C357 C358 H358 119.7 . . ?
C359 C358 H358 119.7 . . ?
N317 C348 H348 119.6 . . ?
N317 C348 C349 121(2) . . ?
C349 C348 H348 119.6 . . ?
C345 C349 H349 120.6 . . ?
C348 C349 C345 118.9(19) . . ?
C348 C349 H349 120.6 . . ?

loop_
_geom_bond_atom_site_label_1
_geom_bond_atom_site_label_2
_geom_bond_distance
_geom_bond_site_symmetry_2
_geom_bond_publ_flag
I302 Zn31 2.549(5) . ?
I316 Zn38 2.527(11) . ?
I318 Zn39 2.535(2) . ?
I317 Zn39 2.516(2) . ?
I315 Zn38 2.548(10) . ?
I305 Zn33 2.556(5) . ?
I313 Zn37 2.536(10) . ?
I304 Zn32 2.490(6) . ?
I303 Zn32 2.519(5) . ?
I301 Zn31 2.539(6) . ?
I314 Zn37 2.546(10) . ?
I307 Zn34 2.544(3) . ?
I306 Zn33 2.522(5) . ?
I308 Zn34 2.521(3) . ?
I311 Zn36 2.550(6) . ?
I312 Zn36 2.517(6) . ?
Zn38 N323 2.11(3) 6_576 ?
Zn38 N329 2.068(14) . ?
I310 Zn35 2.499(6) . ?
I309 Zn35 2.516(5) . ?
Zn31 N335 1.966(14) 3_434 ?
Zn31 N301 2.101(12) . ?
Zn37 N325 2.081(14) . ?
Zn37 N324 2.056(15) . ?
Zn39 N330 2.079(10) . ?
Zn39 N331 2.020(14) . ?
Zn32 N336 2.179(13) 8_465 ?
Zn32 N305 2.074(11) . ?
Zn34 N313 2.055(13) . ?
Zn34 N312 2.058(13) . ?
Zn33 N306 2.088(12) . ?
Zn33 N307 2.040(16) . ?
Zn35 N317 2.114(13) . ?
Zn35 N311 2.127(18) 6_566 ?
Zn36 N318 2.119(14) . ?
Zn36 N319 2.082(16) . ?
N328 C380 1.344(13) . ?
N328 C379 1.338(14) . ?
N327 C378 1.367(13) . ?
N327 C379 1.309(13) . ?
N323 C366 1.360(17) . ?
N323 C365 1.37(2) . ?
N323 Zn48 1.99(3) 6_575 ?
N326 C380 1.343(13) . ?
N326 C378 1.329(14) . ?
N332 C398 1.302(17) . ?
N332 C396 1.334(16) . ?
N329 C383 1.345(15) . ?
N329 C384 1.346(17) . ?
N329 Zn48 2.071(13) . ?
N329 Zn58 2.25(10) . ?
N334 C398 1.354(16) . ?
N334 C397 1.359(16) . ?
N330 C390 1.314(15) . ?
N330 C386 1.353(16) . ?
N330 Zn49 2.09(2) . ?
N322 C361 1.332(15) . ?
N322 C362 1.349(16) . ?
N302 C308 1.360(15) . ?
N302 C306 1.311(16) . ?
N333 C397 1.300(17) . ?
N333 C396 1.349(16) . ?
N303 C307 1.322(16) . ?
N303 C306 1.349(14) . ?
N331 C395 1.393(19) . ?
N331 C391 1.300(19) . ?
N331 Zn49 2.11(2) . ?
N315 C342 1.352(16) . ?
N315 C343 1.284(17) . ?
N336 C408 1.29(2) . ?
N336 C404 1.31(2) . ?
N336 Zn42 1.827(17) 8_566 ?
N314 C342 1.319(17) . ?
N314 C344 1.347(18) . ?
C399 C397 1.501(17) . ?
C399 C400 1.374(17) . ?
C399 C403 1.36(2) . ?
N325 C373 1.336(16) . ?
N325 C377 1.321(19) . ?
N325 Zn47 2.072(13) . ?
N325 Zn57 2.16(11) . ?
N305 C312 1.301(18) . ?
N305 C311 1.307(16) . ?
N305 Zn42 2.135(15) . ?
N321 C361 1.298(17) . ?
N321 C360 1.336(17) . ?
C398 C406 1.500(17) . ?
O3A C12A 1.367(17) . ?
O3A C15A 1.429(15) . ?
N335 C401 1.312(19) . ?
N335 C402 1.338(17) . ?
N335 Zn41 2.25(2) 3_566 ?
N306 C318 1.345(19) . ?
N306 C314 1.337(18) . ?
N306 Zn43 2.097(17) . ?
N306 Zn53 2.36(4) . ?
N301 C305 1.309(17) . ?
N301 C301 1.376(15) . ?
N301 Zn41 1.986(16) . ?
N324 C372 1.289(18) . ?
N324 C368 1.34(2) . ?
N324 Zn47 2.047(14) . ?
N324 Zn57 1.99(11) . ?
C375 C378 1.458(14) . ?
C375 C374 1.366(17) . ?
C375 C376 1.387(16) . ?
N316 C343 1.320(17) . ?
N316 C344 1.334(17) . ?
C388 C380 1.489(15) . ?
C388 C389 1.386(16) . ?
C388 C387 1.384(15) . ?
N304 C308 1.324(15) . ?
N304 C307 1.354(16) . ?
C363 C361 1.504(16) . ?
C363 C367 1.360(19) . ?
C363 C364 1.371(18) . ?
C381 C379 1.485(13) . ?
C381 C382 1.369(16) . ?
C381 C385 1.379(15) . ?
N310 C325 1.34(2) . ?
N310 C326 1.341(19) . ?
C406 C407 1.33(2) . ?
C406 C405 1.38(2) . ?
C390 H390 0.9500 . ?
C390 C389 1.379(15) . ?
C367 H367 0.9500 . ?
C367 C366 1.378(18) . ?
C303 C306 1.503(16) . ?
C303 C302 1.382(18) . ?
C303 C304 1.405(17) . ?
C393 C396 1.50(2) . ?
C393 C392 1.347(19) . ?
C393 C394 1.36(2) . ?
C400 H400 0.9500 . ?
C400 C401 1.393(19) . ?
O2A C8A 1.372(17) . ?
O2A C14A 1.442(16) . ?
N317 C347 1.35(2) . ?
N317 C448 1.36(3) . ?
N317 Zn45 2.129(16) . ?
N317 C348 1.36(2) . ?
N320 C362 1.323(19) . ?
N320 C360 1.332(18) . ?
C370 C371 1.35(2) . ?
C370 C362 1.476(19) . ?
C370 C369 1.44(2) . ?
C308 C316 1.471(15) . ?
C386 H386 0.9500 . ?
C386 C387 1.341(18) . ?
C316 C317 1.376(18) . ?
C316 C315 1.378(17) . ?
C373 H373 0.9500 . ?
C373 C374 1.364(15) . ?
N313 C337 1.33(2) . ?
N313 C341 1.31(2) . ?
N307 C319 1.32(3) . ?
N307 C323 1.26(2) . ?
N307 Zn43 2.01(2) . ?
N307 Zn53 2.07(4) . ?
C366 H366 0.9500 . ?
C307 C309 1.484(15) . ?
C389 H389 0.9500 . ?
C401 H401 0.9500 . ?
N318 C350 1.31(2) . ?
N318 C354 1.33(2) . ?
N318 Zn46 2.092(14) . ?
N308 C326 1.29(2) . ?
N308 C324 1.32(2) . ?
C371 H371 0.9500 . ?
C371 C372 1.39(2) . ?
O1A H1A 0.8400 . ?
O1A C13A 1.43(2) . ?
N309 C325 1.32(2) . ?
N309 C324 1.32(2) . ?
N312 C336 1.33(2) . ?
N312 C332 1.35(3) . ?
C383 H383 0.9500 . ?
C383 C382 1.364(15) . ?
C382 H382 0.9500 . ?
C403 H403 0.9500 . ?
C403 C402 1.36(2) . ?
C342 C339 1.48(2) . ?
C339 C340 1.39(2) . ?
C339 C338 1.36(2) . ?
C407 H407 0.9500 . ?
C407 C408 1.414(19) . ?
C384 H384 0.9500 . ?
C384 C385 1.365(16) . ?
C352 C344 1.505(17) . ?
C352 C351 1.41(2) . ?
C352 C353 1.38(2) . ?
C305 H305 0.9500 . ?
C305 C304 1.363(17) . ?
C408 H408 0.9500 . ?
C360 C357 1.48(2) . ?
C374 H374 0.9500 . ?
C385 H385 0.9500 . ?
C392 H392 0.9500 . ?
C392 C391 1.40(2) . ?
C309 C310 1.375(18) . ?
C309 C313 1.365(17) . ?
C387 H387 0.9500 . ?
C343 C345 1.494(17) . ?
C301 H301 0.9500 . ?
C301 C302 1.340(18) . ?
C302 H302 0.9500 . ?
C310 H310 0.9500 . ?
C310 C311 1.369(17) . ?
N311 C330 1.32(3) . ?
N311 C329 1.35(3) . ?
N311 Zn45 2.22(2) 6_565 ?
C395 H395 0.9500 . ?
C395 C394 1.35(2) . ?
N319 Zn46 2.031(17) . ?
N319 C355 1.37(3) . ?
N319 C359 1.29(3) . ?
C318 H318 0.9500 . ?
C318 C317 1.38(2) . ?
C325 C327 1.45(2) . ?
C304 H304 0.9500 . ?
C402 H402 0.9500 . ?
C376 H376 0.9500 . ?
C376 C377 1.362(17) . ?
C7A C4A 1.512(13) . ?
C7A C12A 1.401(15) . ?
C7A C8A 1.412(15) . ?
C394 H394 0.9500 . ?
C372 H372 0.9500 . ?
C357 C356 1.38(3) . ?
C357 C358 1.37(3) . ?
C365 H365 0.9500 . ?
C365 C364 1.37(2) . ?
C3A H3A 0.9500 . ?
C3A C4A 1.390(15) . ?
C3A C2A 1.386(14) . ?
C346 H346 0.9500 . ?
C346 C345 1.38(2) . ?
C346 C347 1.39(2) . ?
C364 H364 0.9500 . ?
C350 H350 0.9500 . ?
C350 C351 1.39(2) . ?
C326 C334 1.48(2) . ?
C324 C321 1.49(3) . ?
C345 C449 1.42(3) . ?
C345 C349 1.41(3) . ?
C317 H317 0.9500 . ?
C4A C5A 1.409(15) . ?
C327 C331 1.35(3) . ?
C327 C328 1.38(3) . ?
C5A C13A 1.51(3) . ?
C5A C6A 1.387(15) . ?
C334 C335 1.41(3) . ?
C334 C333 1.40(3) . ?
C391 H391 0.9500 . ?
C335 H335 0.9500 . ?
C335 C336 1.36(2) . ?
C337 H337 0.9500 . ?
C337 C338 1.38(2) . ?
C312 H312 0.9500 . ?
C312 C313 1.368(18) . ?
C311 H311 0.9500 . ?
C1A H1AA 0.9500 . ?
C1A C2A 1.380(16) . ?
C1A C6A 1.399(16) . ?
C340 H340 0.9500 . ?
C340 C341 1.38(2) . ?
C405 H405 0.9500 . ?
C405 C404 1.42(2) . ?
C336 H336 0.9500 . ?
C315 H315 0.9500 . ?
C315 C314 1.363(19) . ?
C321 C322 1.41(3) . ?
C321 C320 1.37(2) . ?
C331 H331 0.9500 . ?
C331 C330 1.41(3) . ?
C351 H351 0.9500 . ?
C314 H314 0.9500 . ?
C12A C11A 1.384(15) . ?
C8A C9A 1.392(15) . ?
C338 H338 0.9500 . ?
C2A H2A 0.9500 . ?
C9A H9A 0.9500 . ?
C9A C10A 1.371(17) . ?
C319 H319 0.9500 . ?
C319 C320 1.37(3) . ?
C377 H377 0.9500 . ?
C347 H347 0.9500 . ?
C341 H341 0.9500 . ?
C353 H353 0.9500 . ?
C353 C354 1.42(2) . ?
C313 H313 0.9500 . ?
C354 H354 0.9500 . ?
C11A H11A 0.9500 . ?
C11A C10A 1.386(17) . ?
C15A H15A 0.9800 . ?
C15A H15B 0.9800 . ?
C15A H15C 0.9800 . ?
C404 H404 0.9500 . ?
C322 H322 0.9500 . ?
C322 C323 1.42(3) . ?
C330 H330 0.9500 . ?
C323 H323 0.9500 . ?
C448 H448 0.9500 . ?
C448 C449 1.38(3) . ?
C449 H449 0.9500 . ?
C320 H320 0.9500 . ?
C13A H13A 0.9900 . ?
C13A H13B 0.9900 . ?
C328 H328 0.9500 . ?
C328 C329 1.43(3) . ?
C10A H10A 0.9500 . ?
C369 H369 0.9500 . ?
C369 C368 1.37(3) . ?
C329 H329 0.9500 . ?
C368 H368 0.9500 . ?
C14A H14A 0.9800 . ?
C14A H14B 0.9800 . ?
C14A H14C 0.9800 . ?
C333 H333 0.9500 . ?
C333 C332 1.40(3) . ?
C332 H332 0.9500 . ?
I416 Zn48 2.531(10) . ?
Zn48 I415 2.552(11) . ?
I414 Zn47 2.533(9) . ?
Zn47 I413 2.523(8) . ?
I417 Zn49 2.542(18) . ?
Zn49 I418 2.571(17) . ?
I409 Zn45 2.499(16) . ?
Zn45 I410 2.491(16) . ?
I411 Zn46 2.520(9) . ?
Zn46 I412 2.523(11) . ?
Zn43 I405 2.532(13) . ?
Zn43 I406 2.498(15) . ?
I513 Zn57 2.527(18) . ?
I514 Zn57 2.545(18) . ?
I516 Zn58 2.530(18) . ?
I515 Zn58 2.558(18) . ?
I404 Zn42 2.533(12) . ?
Zn42 I403 2.542(13) . ?
C6A H6A 0.9500 . ?
Zn41 I401 2.506(13) . ?
Zn41 I402 2.518(12) . ?
I506 Zn53 2.93(4) . ?
I505 Zn53 2.48(4) . ?
C355 H355 0.9500 . ?
C355 C356 1.33(3) . ?
C356 H356 0.9500 . ?
C359 H359 0.9500 . ?
C359 C358 1.39(3) . ?
C358 H358 0.9500 . ?
C348 H348 0.9500 . ?
C348 C349 1.38(3) . ?
C349 H349 0.9500 . ?

loop_
_geom_torsion_atom_site_label_1
_geom_torsion_atom_site_label_2
_geom_torsion_atom_site_label_3
_geom_torsion_atom_site_label_4
_geom_torsion
_geom_torsion_site_symmetry_1
_geom_torsion_site_symmetry_2
_geom_torsion_site_symmetry_3
_geom_torsion_site_symmetry_4
_geom_torsion_publ_flag
Zn38 N323 C366 C367 -172.6(9) 6_575 . . . ?
Zn38 N323 C365 C364 173.8(12) 6_575 . . . ?
Zn38 N329 C383 C382 -176.4(14) . . . . ?
Zn38 N329 C384 C385 177.1(14) . . . . ?
Zn31 N335 C401 C400 172.5(9) 3_566 . . . ?
Zn31 N335 C402 C403 -172.1(12) 3_566 . . . ?
Zn31 N301 C305 C304 -175.8(14) . . . . ?
Zn31 N301 C301 C302 174.5(14) . . . . ?
Zn37 N325 C373 C374 172.1(12) . . . . ?
Zn37 N325 C377 C376 -174.8(16) . . . . ?
Zn37 N324 C372 C371 -175.8(12) . . . . ?
Zn37 N324 C368 C369 179(2) . . . . ?
Zn39 N330 C390 C389 179.7(11) . . . . ?
Zn39 N330 C386 C387 180(100) . . . . ?
Zn39 N331 C395 C394 175.5(13) . . . . ?
Zn39 N331 C391 C392 -177.8(13) . . . . ?
Zn32 N336 C408 C407 -169.7(10) 8_566 . . . ?
Zn32 N336 C404 C405 171.2(14) 8_566 . . . ?
Zn32 N305 C312 C313 167(2) . . . . ?
Zn32 N305 C311 C310 -169.6(14) . . . . ?
Zn34 N313 C337 C338 176.0(14) . . . . ?
Zn34 N313 C341 C340 -174.9(17) . . . . ?
Zn34 N312 C336 C335 -178.7(15) . . . . ?
Zn34 N312 C332 C333 -177(3) . . . . ?
Zn33 N306 C318 C317 178.5(16) . . . . ?
Zn33 N306 C314 C315 -178.4(13) . . . . ?
Zn33 N307 C319 C320 169(2) . . . . ?
Zn33 N307 C323 C322 -174(2) . . . . ?
Zn35 N317 C347 C346 -166.4(14) . . . . ?
Zn35 N317 C448 C449 157(5) . . . . ?
Zn35 N311 C330 C331 -171.8(13) 6_565 . . . ?
Zn35 N311 C329 C328 174.2(16) 6_565 . . . ?
Zn36 N318 C350 C351 179.3(14) . . . . ?
Zn36 N318 C354 C353 178.0(18) . . . . ?
N323 C365 C364 C363 0(2) . . . . ?
N332 C398 C406 C407 178.3(11) . . . . ?
N332 C398 C406 C405 -2.1(17) . . . . ?
N329 C383 C382 C381 0(3) . . . . ?
N329 C384 C385 C381 -2(3) . . . . ?
N334 C398 C406 C407 1.7(16) . . . . ?
N334 C398 C406 C405 -178.7(12) . . . . ?
N330 C390 C389 C388 -1(2) . . . . ?
N330 C386 C387 C388 2(3) . . . . ?
N302 C308 C316 C317 -172.8(15) . . . . ?
N302 C308 C316 C315 7(2) . . . . ?
N303 C307 C309 C310 9(2) . . . . ?
N303 C307 C309 C313 -170.2(18) . . . . ?
N331 C395 C394 C393 4(3) . . . . ?
N315 C342 C339 C340 -177.5(17) . . . . ?
N315 C342 C339 C338 2(2) . . . . ?
N315 C343 C345 C346 -1(2) . . . . ?
N315 C343 C345 C449 -158(5) . . . . ?
N315 C343 C345 C349 176(3) . . . . ?
N314 C342 C339 C340 4(3) . . . . ?
N314 C342 C339 C338 -177.1(16) . . . . ?
C399 C400 C401 N335 1.8(18) . . . . ?
C399 C403 C402 N335 -2(2) . . . . ?
N325 C373 C374 C375 2(2) . . . . ?
N305 C312 C313 C309 5(4) . . . . ?
N321 C360 C357 C356 14(3) . . . . ?
N321 C360 C357 C358 -161(2) . . . . ?
C398 N332 C396 N333 0.9(16) . . . . ?
C398 N332 C396 C393 -179.4(10) . . . . ?
C398 N334 C397 N333 -1.7(15) . . . . ?
C398 N334 C397 C399 -177.2(9) . . . . ?
C398 C406 C407 C408 176.1(11) . . . . ?
C398 C406 C405 C404 -175.0(14) . . . . ?
O3A C12A C11A C10A 176(2) . . . . ?
N306 C318 C317 C316 0(3) . . . . ?
N301 C305 C304 C303 1(3) . . . . ?
N301 C301 C302 C303 2(3) . . . . ?
C375 C376 C377 N325 3(3) . . . . ?
N316 C343 C345 C346 177.8(15) . . . . ?
N316 C343 C345 C449 21(5) . . . . ?
N316 C343 C345 C349 -5(3) . . . . ?
N304 C308 C316 C317 12(2) . . . . ?
N304 C308 C316 C315 -167.6(16) . . . . ?
N304 C307 C309 C310 -175.5(15) . . . . ?
N304 C307 C309 C313 6(2) . . . . ?
C363 C367 C366 N323 -2.0(18) . . . . ?
C380 N328 C379 N327 0(2) . . . . ?
C380 N328 C379 C381 -177.3(12) . . . . ?
C380 N326 C378 N327 4(2) . . . . ?
C380 N326 C378 C375 179.9(13) . . . . ?
C380 C388 C389 C390 -177.1(13) . . . . ?
C380 C388 C387 C386 176.5(15) . . . . ?
N310 C325 C327 C331 -8(3) . . . . ?
N310 C325 C327 C328 167.3(18) . . . . ?
N310 C326 C334 C335 -13(3) . . . . ?
N310 C326 C334 C333 163(2) . . . . ?
C406 C407 C408 N336 2(2) . . . . ?
C406 C405 C404 N336 -4(3) . . . . ?
C378 N327 C379 N328 3(2) . . . . ?
C378 N327 C379 C381 -179.3(12) . . . . ?
C378 N326 C380 N328 0(2) . . . . ?
C378 N326 C380 C388 -175.0(12) . . . . ?
C378 C375 C374 C373 178.1(14) . . . . ?
C378 C375 C376 C377 179.7(17) . . . . ?
C390 N330 C386 C387 -1(3) . . . . ?
C397 N334 C398 N332 -0.6(15) . . . . ?
C397 N334 C398 C406 175.6(9) . . . . ?
C397 N333 C396 N332 -2.8(16) . . . . ?
C397 N333 C396 C393 177.4(9) . . . . ?
C397 C399 C400 C401 -178.6(10) . . . . ?
C397 C399 C403 C402 178.9(12) . . . . ?
C361 N322 C362 N320 3.6(19) . . . . ?
C361 N322 C362 C370 -175.6(11) . . . . ?
C361 N321 C360 N320 0(2) . . . . ?
C361 N321 C360 C357 -177.3(13) . . . . ?
C361 C363 C367 C366 175.4(11) . . . . ?
C361 C363 C364 C365 -174.5(12) . . . . ?
C367 C363 C361 N322 -11.2(15) . . . . ?
C367 C363 C361 N321 167.3(11) . . . . ?
C367 C363 C364 C365 2(2) . . . . ?
C393 C392 C391 N331 0(3) . . . . ?
C400 C399 C397 N334 -177.0(10) . . . . ?
C400 C399 C397 N333 7.1(15) . . . . ?
C400 C399 C403 C402 -2(2) . . . . ?
O2A C8A C9A C10A -180(2) . . . . ?
N317 C448 C449 C345 21(11) . . . . ?
N317 C348 C349 C345 -6(5) . . . . ?
N320 C360 C357 C356 -164(2) . . . . ?
N320 C360 C357 C358 21(3) . . . . ?
C370 C371 C372 N324 -2(2) . . . . ?
C370 C369 C368 N324 -3(4) . . . . ?
C308 N302 C306 N303 4(2) . . . . ?
C308 N302 C306 C303 -174.6(13) . . . . ?
C308 N304 C307 N303 -1(2) . . . . ?
C308 N304 C307 C309 -176.8(14) . . . . ?
C308 C316 C317 C318 -178.7(18) . . . . ?
C308 C316 C315 C314 178.9(16) . . . . ?
C386 N330 C390 C389 0(2) . . . . ?
C316 C315 C314 N306 -1(3) . . . . ?
C373 N325 C377 C376 -3(3) . . . . ?
N313 C337 C338 C339 0(3) . . . . ?
N307 C319 C320 C321 11(4) . . . . ?
C366 N323 C365 C364 -3(2) . . . . ?
C307 N303 C306 N302 -6(2) . . . . ?
C307 N303 C306 C303 172.9(13) . . . . ?
C307 N304 C308 N302 -1(2) . . . . ?
C307 N304 C308 C316 173.5(13) . . . . ?
C307 C309 C310 C311 -179.4(15) . . . . ?
C307 C309 C313 C312 177(2) . . . . ?
C389 C388 C380 N328 15(2) . . . . ?
C389 C388 C380 N326 -169.8(13) . . . . ?
C389 C388 C387 C386 -2(2) . . . . ?
C379 N328 C380 N326 -2(2) . . . . ?
C379 N328 C380 C388 173.1(12) . . . . ?
C379 N327 C378 N326 -5(2) . . . . ?
C379 N327 C378 C375 178.5(12) . . . . ?
C379 C381 C382 C383 -177.7(14) . . . . ?
C379 C381 C385 C384 178.5(14) . . . . ?
C401 N335 C402 C403 6(2) . . . . ?
C396 N332 C398 N334 1.0(16) . . . . ?
C396 N332 C398 C406 -175.1(9) . . . . ?
C396 N333 C397 N334 3.3(15) . . . . ?
C396 N333 C397 C399 178.6(9) . . . . ?
C396 C393 C392 C391 179.7(14) . . . . ?
C396 C393 C394 C395 178.0(14) . . . . ?
C306 N302 C308 N304 -1(2) . . . . ?
C306 N302 C308 C316 -174.8(14) . . . . ?
C306 N303 C307 N304 4(2) . . . . ?
C306 N303 C307 C309 179.7(14) . . . . ?
C306 C303 C302 C301 -178.9(16) . . . . ?
C306 C303 C304 C305 177.8(16) . . . . ?
N318 C350 C351 C352 2(3) . . . . ?
N308 C326 C334 C335 167.6(18) . . . . ?
N308 C326 C334 C333 -16(3) . . . . ?
N308 C324 C321 C322 18(3) . . . . ?
N308 C324 C321 C320 -167(2) . . . . ?
C371 C370 C362 N322 -22(2) . . . . ?
C371 C370 C362 N320 158.5(14) . . . . ?
C371 C370 C369 C368 -1(3) . . . . ?
N309 C325 C327 C331 167.3(17) . . . . ?
N309 C325 C327 C328 -17(3) . . . . ?
N309 C324 C321 C322 -162(2) . . . . ?
N309 C324 C321 C320 13(3) . . . . ?
C362 N322 C361 N321 -4.1(17) . . . . ?
C362 N322 C361 C363 174.2(10) . . . . ?
C362 N320 C360 N321 0(2) . . . . ?
C362 N320 C360 C357 177.0(14) . . . . ?
C362 C370 C371 C372 178.4(14) . . . . ?
C362 C370 C369 C368 -176(2) . . . . ?
C383 N329 C384 C385 1(2) . . . . ?
C382 C381 C379 N328 173.4(13) . . . . ?
C382 C381 C379 N327 -4(2) . . . . ?
C382 C381 C385 C384 1(2) . . . . ?
C403 C399 C397 N334 1.6(16) . . . . ?
C403 C399 C397 N333 -174.2(11) . . . . ?
C403 C399 C400 C401 2.7(17) . . . . ?
C342 N315 C343 N316 1(2) . . . . ?
C342 N315 C343 C345 179.9(13) . . . . ?
C342 N314 C344 N316 1(2) . . . . ?
C342 N314 C344 C352 -174.1(13) . . . . ?
C342 C339 C340 C341 -178.0(18) . . . . ?
C342 C339 C338 C337 179.2(17) . . . . ?
C339 C340 C341 N313 -2(3) . . . . ?
C407 C406 C405 C404 5(2) . . . . ?
C384 N329 C383 C382 0(2) . . . . ?
C352 C353 C354 N318 3(4) . . . . ?
C305 N301 C301 C302 -3(3) . . . . ?
C408 N336 C404 C405 2(3) . . . . ?
C360 N321 C361 N322 2.5(18) . . . . ?
C360 N321 C361 C363 -175.7(11) . . . . ?
C360 N320 C362 N322 -2(2) . . . . ?
C360 N320 C362 C370 177.6(12) . . . . ?
C360 C357 C356 C355 178(3) . . . . ?
C360 C357 C358 C359 -180(2) . . . . ?
C374 C375 C378 N327 7(2) . . . . ?
C374 C375 C378 N326 -169.3(14) . . . . ?
C374 C375 C376 C377 -1(3) . . . . ?
C385 C381 C379 N328 -4(2) . . . . ?
C385 C381 C379 N327 178.4(13) . . . . ?
C385 C381 C382 C383 0(2) . . . . ?
C392 C393 C396 N332 -159.5(13) . . . . ?
C392 C393 C396 N333 20.3(18) . . . . ?
C392 C393 C394 C395 0(2) . . . . ?
C309 C310 C311 N305 0(3) . . . . ?
C387 C388 C380 N328 -164.3(14) . . . . ?
C387 C388 C380 N326 11(2) . . . . ?
C387 C388 C389 C390 2(2) . . . . ?
C343 N315 C342 N314 -3(2) . . . . ?
C343 N315 C342 C339 177.7(13) . . . . ?
C343 N316 C344 N314 -2(2) . . . . ?
C343 N316 C344 C352 172.3(13) . . . . ?
C343 C345 C449 C448 168(5) . . . . ?
C343 C345 C349 C348 -180(2) . . . . ?
C301 N301 C305 C304 1(3) . . . . ?
C302 C303 C306 N302 -179.7(15) . . . . ?
C302 C303 C306 N303 2(2) . . . . ?
C302 C303 C304 C305 -1(3) . . . . ?
C344 N314 C342 N315 3(2) . . . . ?
C344 N314 C342 C339 -178.7(14) . . . . ?
C344 N316 C343 N315 1(2) . . . . ?
C344 N316 C343 C345 -177.3(13) . . . . ?
C344 C352 C351 C350 175.5(16) . . . . ?
C344 C352 C353 C354 -177.9(19) . . . . ?
C310 C309 C313 C312 -2(3) . . . . ?
C395 N331 C391 C392 3(2) . . . . ?
N319 C355 C356 C357 8(5) . . . . ?
N319 C359 C358 C357 -4(5) . . . . ?
C318 N306 C314 C315 3(3) . . . . ?
C325 N310 C326 N308 3(3) . . . . ?
C325 N310 C326 C334 -175.9(15) . . . . ?
C325 N309 C324 N308 4(3) . . . . ?
C325 N309 C324 C321 -175.2(15) . . . . ?
C325 C327 C331 C330 177.6(17) . . . . ?
C325 C327 C328 C329 -175(2) . . . . ?
C304 C303 C306 N302 1(2) . . . . ?
C304 C303 C306 N303 -177.5(15) . . . . ?
C304 C303 C302 C301 0(3) . . . . ?
C402 N335 C401 C400 -6.0(18) . . . . ?
C376 C375 C378 N327 -173.2(15) . . . . ?
C376 C375 C378 N326 10(2) . . . . ?
C376 C375 C374 C373 -2(2) . . . . ?
C7A C4A C5A C13A -1(3) . . . . ?
C7A C4A C5A C6A 177.7(16) . . . . ?
C7A C12A C11A C10A 0(3) . . . . ?
C7A C8A C9A C10A 1(3) . . . . ?
C394 C393 C396 N332 22.3(18) . . . . ?
C394 C393 C396 N333 -157.9(13) . . . . ?
C394 C393 C392 C391 -2(2) . . . . ?
C372 N324 C368 C369 5(3) . . . . ?
C365 N323 C366 C367 4.1(17) . . . . ?
C3A C4A C5A C13A -179.3(17) . . . . ?
C3A C4A C5A C6A -1(3) . . . . ?
C346 C345 C449 C448 10(8) . . . . ?
C346 C345 C349 C348 -3(5) . . . . ?
C364 C363 C361 N322 165.6(11) . . . . ?
C364 C363 C361 N321 -15.9(17) . . . . ?
C364 C363 C367 C366 -1.3(18) . . . . ?
C350 N318 C354 C353 -3(3) . . . . ?
C326 N310 C325 N309 -2(2) . . . . ?
C326 N310 C325 C327 173.4(15) . . . . ?
C326 N308 C324 N309 -3(3) . . . . ?
C326 N308 C324 C321 176.3(16) . . . . ?
C326 C334 C335 C336 177.6(18) . . . . ?
C326 C334 C333 C332 -174(3) . . . . ?
C324 N308 C326 N310 -1(3) . . . . ?
C324 N308 C326 C334 178.3(16) . . . . ?
C324 N309 C325 N310 -2(2) . . . . ?
C324 N309 C325 C327 -176.7(16) . . . . ?
C324 C321 C322 C323 177(2) . . . . ?
C324 C321 C320 C319 178(2) . . . . ?
C345 C346 C347 N317 -2(3) . . . . ?
C317 C316 C315 C314 -1(3) . . . . ?
C4A C7A C12A O3A 0(3) . . . . ?
C4A C7A C12A C11A 176.0(18) . . . . ?
C4A C7A C8A O2A 4(3) . . . . ?
C4A C7A C8A C9A -176.2(18) . . . . ?
C4A C3A C2A C1A -1(2) . . . . ?
C4A C5A C13A O1A -159.7(17) . . . . ?
C4A C5A C6A C1A 1(3) . . . . ?
C327 C331 C330 N311 -1(3) . . . . ?
C327 C328 C329 N311 -5(4) . . . . ?
C334 C335 C336 N312 -1(3) . . . . ?
C334 C333 C332 N312 -7(5) . . . . ?
C391 N331 C395 C394 -5(2) . . . . ?
C335 C334 C333 C332 2(4) . . . . ?
C337 N313 C341 C340 0(3) . . . . ?
C312 N305 C311 C310 3(3) . . . . ?
C311 N305 C312 C313 -6(4) . . . . ?
C340 C339 C338 C337 -1(3) . . . . ?
C405 C406 C407 C408 -4(2) . . . . ?
C336 N312 C332 C333 8(4) . . . . ?
C315 C316 C317 C318 1(3) . . . . ?
C321 C322 C323 N307 -1(5) . . . . ?
C331 C327 C328 C329 1(3) . . . . ?
C351 C352 C344 N314 6(2) . . . . ?
C351 C352 C344 N316 -169.2(16) . . . . ?
C351 C352 C353 C354 1(3) . . . . ?
C314 N306 C318 C317 -2(3) . . . . ?
C12A C7A C4A C3A -72(2) . . . . ?
C12A C7A C4A C5A 109(2) . . . . ?
C12A C7A C8A O2A -179.0(17) . . . . ?
C12A C7A C8A C9A 0(3) . . . . ?
C12A C11A C10A C9A 2(4) . . . . ?
C8A C7A C4A C3A 104(2) . . . . ?
C8A C7A C4A C5A -74(2) . . . . ?
C8A C7A C12A O3A -177.1(17) . . . . ?
C8A C7A C12A C11A -1(3) . . . . ?
C8A C9A C10A C11A -2(4) . . . . ?
C338 C339 C340 C341 3(3) . . . . ?
C2A C3A C4A C7A -177.6(15) . . . . ?
C2A C3A C4A C5A 1(2) . . . . ?
C2A C1A C6A C5A 0(3) . . . . ?
C319 N307 C323 C322 4(4) . . . . ?
C377 N325 C373 C374 0(2) . . . . ?
C347 N317 C448 C449 -41(9) . . . . ?
C347 N317 C348 C349 11(5) . . . . ?
C347 C346 C345 C343 -176.4(16) . . . . ?
C347 C346 C345 C449 -19(5) . . . . ?
C347 C346 C345 C349 6(4) . . . . ?
C341 N313 C337 C338 1(3) . . . . ?
C353 C352 C344 N314 -175.6(17) . . . . ?
C353 C352 C344 N316 9(2) . . . . ?
C353 C352 C351 C350 -3(3) . . . . ?
C313 C309 C310 C311 -1(3) . . . . ?
C354 N318 C350 C351 1(3) . . . . ?
C15A O3A C12A C7A -174.1(18) . . . . ?
C15A O3A C12A C11A 10(3) . . . . ?
C404 N336 C408 C407 -1(2) . . . . ?
C322 C321 C320 C319 -6(4) . . . . ?
C330 N311 C329 C328 6(3) . . . . ?
C323 N307 C319 C320 -9(4) . . . . ?
C448 N317 C347 C346 31(5) . . . . ?
C320 C321 C322 C323 2(4) . . . . ?
C13A C5A C6A C1A 179.0(18) . . . . ?
C328 C327 C331 C330 2(3) . . . . ?
C369 C370 C371 C372 4(2) . . . . ?
C369 C370 C362 N322 152.4(17) . . . . ?
C369 C370 C362 N320 -27(2) . . . . ?
C329 N311 C330 C331 -3(3) . . . . ?
C368 N324 C372 C371 -2(3) . . . . ?
C14A O2A C8A C7A -175(2) . . . . ?
C14A O2A C8A C9A 5(3) . . . . ?
C333 C334 C335 C336 1(3) . . . . ?
C332 N312 C336 C335 -5(3) . . . . ?
Zn48 N323 C366 C367 -171.8(10) 6_575 . . . ?
Zn48 N323 C365 C364 173.0(12) 6_575 . . . ?
Zn48 N329 C383 C382 -178.0(14) . . . . ?
Zn48 N329 C384 C385 178.9(14) . . . . ?
Zn47 N325 C373 C374 173.0(12) . . . . ?
Zn47 N325 C377 C376 -175.6(16) . . . . ?
Zn47 N324 C372 C371 -175.9(12) . . . . ?
Zn47 N324 C368 C369 179(2) . . . . ?
Zn49 N330 C390 C389 177.0(13) . . . . ?
Zn49 N330 C386 C387 -176.3(15) . . . . ?
Zn49 N331 C395 C394 163.8(15) . . . . ?
Zn49 N331 C391 C392 -169.3(16) . . . . ?
Zn45 N317 C347 C346 164.5(16) . . . . ?
Zn45 N317 C348 C349 -158(2) . . . . ?
Zn45 N311 C330 C331 -166.7(17) 6_565 . . . ?
Zn45 N311 C329 C328 177(2) 6_565 . . . ?
Zn46 N318 C350 C351 176.3(15) . . . . ?
Zn46 N318 C354 C353 -177.8(16) . . . . ?
Zn46 N319 C355 C356 -178(3) . . . . ?
Zn46 N319 C359 C358 174(2) . . . . ?
Zn43 N306 C318 C317 -177.3(15) . . . . ?
Zn43 N306 C314 C315 178.3(15) . . . . ?
Zn43 N307 C319 C320 177(2) . . . . ?
Zn43 N307 C323 C322 177(2) . . . . ?
Zn57 N325 C373 C374 -171(2) . . . . ?
Zn57 N325 C377 C376 166(3) . . . . ?
Zn57 N324 C372 C371 175(5) . . . . ?
Zn57 N324 C368 C369 -174(4) . . . . ?
Zn58 N329 C383 C382 -152(2) . . . . ?
Zn58 N329 C384 C385 155(3) . . . . ?
Zn42 N336 C408 C407 -169.0(11) 8_566 . . . ?
Zn42 N336 C404 C405 171.6(15) 8_566 . . . ?
Zn42 N305 C311 C310 -179.2(14) . . . . ?
C6A C5A C13A O1A 22(3) . . . . ?
C6A C1A C2A C3A 0(3) . . . . ?
Zn41 N335 C401 C400 170.2(10) 3_566 . . . ?
Zn41 N335 C402 C403 -170.0(12) 3_566 . . . ?
Zn41 N301 C305 C304 -164.7(16) . . . . ?
Zn41 N301 C301 C302 163.4(15) . . . . ?
Zn53 N306 C318 C317 -168(2) . . . . ?
Zn53 N306 C314 C315 174.0(18) . . . . ?
Zn53 N307 C319 C320 -176(3) . . . . ?
Zn53 N307 C323 C322 161(3) . . . . ?
C355 N319 C359 C358 4(5) . . . . ?
C356 C357 C358 C359 5(4) . . . . ?
C359 N319 C355 C356 -6(5) . . . . ?
C358 C357 C356 C355 -7(4) . . . . ?
C348 N317 C347 C346 -7(4) . . . . ?

loop_
_exptl_oxdiff_crystal_face_indexfrac_h
_exptl_oxdiff_crystal_face_indexfrac_k
_exptl_oxdiff_crystal_face_indexfrac_l
_exptl_oxdiff_crystal_face_x
_exptl_oxdiff_crystal_face_y
_exptl_oxdiff_crystal_face_z
-2.0001 0.0000 -0.9999 -0.0062 0.0293 -0.0513
1.9997 -1.0000 -0.0001 -0.0154 0.0742 0.0802
2.0004 1.0000 1.9999 0.0278 -0.1327 0.0224
-1.9997 1.0000 0.0001 0.0154 -0.0742 -0.0802
-1.0006 -2.0000 -1.9999 -0.0325 0.2145 0.0429
-1.9997 -0.0000 1.0000 0.0490 0.0015 -0.0085
1.9997 0.0000 -1.0000 -0.0490 -0.0015 0.0085
-0.9999 -0.0000 0.0000 0.0107 0.0077 -0.0149
0.9999 0.0000 -0.0000 -0.0107 -0.0077 0.0149
-2.0001 -1.0000 0.0001 0.0274 0.1049 0.0205
2.0001 1.0000 -0.0001 -0.0274 -0.1049 -0.0205
-1.9999 1.0000 -0.9999 -0.0122 -0.0603 -0.1017
1.9999 -1.0000 0.9999 0.0122 0.0603 0.1017
1.0003 -0.0000 1.9999 0.0445 -0.0355 0.0578
-1.0003 0.0000 -1.9999 -0.0445 0.0355 -0.0578
